data_7220973
loop_
_publ_author_name
'Makhseed, Saad'
'Ghazal, Basma'
'Abdelmoniem, Amr Mohamed'
'Novakova, Veronika'
'Zimcik, Petr'

_publ_section_title
;
 Photophysical and theoretical studies of peripherally halogenated
 octaphenoxyphthalocyanines
;
_journal_name_full 'RSC Adv.'
_journal_paper_doi 10.1039/C5RA09737A
_journal_year 2015
_chemical_formula_moiety 'C97 H61 Cl16 N9 O11 Zn'
_chemical_formula_sum 'C97 H61 Cl16 N9 O11 Zn'
_chemical_formula_weight 2161.23
_space_group_IT_number 4
_symmetry_cell_setting monoclinic
_symmetry_Int_Tables_number 4
_symmetry_space_group_name_Hall 'P 2yb'
_symmetry_space_group_name_H-M 'P 1 21 1'
_atom_sites_solution_hydrogens geom
_atom_sites_solution_primary direct
_atom_sites_solution_secondary difmap
_audit_update_record
;
2015-05-17 deposited with the CCDC.
2015-06-30 downloaded from the CCDC.
;
_cell_angle_alpha 90.0000
_cell_angle_beta 90.858(7)
_cell_angle_gamma 90.0000
_cell_formula_units_Z 2
_cell_length_a 14.7820(4)
_cell_length_b 21.4253(4)
_cell_length_c 15.3447(11)
_cell_measurement_reflns_used 34477
_cell_measurement_temperature 150
_cell_measurement_theta_max 27.45
_cell_measurement_theta_min 3.01
_cell_volume 4859.3(4)
_computing_cell_refinement 'CrystalClear-SM Expert 2.0 r4'
_computing_data_collection 'CrystalClear-SM Expert 2.0 r4 (Rigaku, 2009)'
_computing_data_reduction 'CrystalClear-SM Expert 2.0 r4'
_computing_molecular_graphics 'CrystalStructure 4.0'
_computing_publication_material 'CrystalStructure 4.0 (Rigaku, 2010)'
_computing_structure_refinement 'SHELXL97 (Sheldrick, 2008)'
_computing_structure_solution 'Il Milione (Burla, et al., 2007)'
_diffrn_ambient_temperature 150
_diffrn_detector_area_resol_mean 10.000
_diffrn_measured_fraction_theta_full 0.998
_diffrn_measured_fraction_theta_max 0.998
_diffrn_measurement_device_type 'Rigaku R-AXIS RAPID'
_diffrn_measurement_method \w
_diffrn_radiation_type 'Mo K\a'
_diffrn_radiation_wavelength 0.71075
_diffrn_reflns_av_R_equivalents 0.0233
_diffrn_reflns_limit_h_max 19
_diffrn_reflns_limit_h_min -19
_diffrn_reflns_limit_k_max 26
_diffrn_reflns_limit_k_min -27
_diffrn_reflns_limit_l_max 19
_diffrn_reflns_limit_l_min -19
_diffrn_reflns_number 48039
_diffrn_reflns_theta_full 27.45
_diffrn_reflns_theta_max 27.45
_diffrn_standards_number 0
_exptl_absorpt_coefficient_mu 0.756
_exptl_absorpt_correction_T_max 0.963
_exptl_absorpt_correction_T_min 0.616
_exptl_absorpt_correction_type multi-scan
_exptl_absorpt_process_details 'ABSCOR (Rigaku, 1995)'
_exptl_crystal_colour Green
_exptl_crystal_density_diffrn 1.477
_exptl_crystal_density_method 'not measured'
_exptl_crystal_description Platelet
_exptl_crystal_F_000 2192.00
_exptl_crystal_size_max 0.400
_exptl_crystal_size_mid 0.300
_exptl_crystal_size_min 0.050
_platon_squeeze_details
;
;
_refine_diff_density_max 1.970
_refine_diff_density_min -0.510
_refine_ls_abs_structure_details 'Flack, H. D. (1983), Acta Cryst. A39, 876-881.  8623 Friedel Pairs'
_refine_ls_abs_structure_Flack 0.273(8)
_refine_ls_extinction_method none
_refine_ls_goodness_of_fit_ref 1.057
_refine_ls_hydrogen_treatment constr
_refine_ls_number_parameters 1195
_refine_ls_number_reflns 20001
_refine_ls_number_restraints 1172
_refine_ls_R_factor_gt 0.0473
_refine_ls_shift/su_max 0.001
_refine_ls_structure_factor_coef Fsqd
_refine_ls_weighting_details 'w = 1/[\s^2^(Fo^2^)+(0.0782P)^2^+1.9424P] where P=(Fo^2^+2Fc^2^)/3'
_refine_ls_weighting_scheme calc
_refine_ls_wR_factor_ref 0.1264
_reflns_number_gt 18285
_reflns_number_total 20001
_reflns_threshold_expression F^2^>2.0\s(F^2^)
_cod_data_source_file c5ra09737a2.cif
_cod_data_source_block Pc2Zn
_cod_original_cell_volume 4859.2(4)
_cod_database_code 7220973

loop_
_symmetry_equiv_pos_site_id
_symmetry_equiv_pos_as_xyz
1 +X,+Y,+Z
2 -X,1/2+Y,-Z

loop_
_atom_site_label
_atom_site_type_symbol
_atom_site_fract_x
_atom_site_fract_y
_atom_site_fract_z
_atom_site_U_iso_or_equiv
_atom_site_adp_type
_atom_site_occupancy
_atom_site_symmetry_multiplicity
_atom_site_calc_flag
_atom_site_refinement_flags
Zn1 Zn 0.78229(2) 0.596790(15) 0.04474(2) 0.02514(8) Uani 1.0 2 d .
Cl1 Cl 0.50971(8) 0.65474(6) 0.51945(8) 0.0621(3) Uani 1.0 2 d .
Cl2 Cl 0.23815(7) 0.61601(5) 0.28985(7) 0.0520(3) Uani 1.0 2 d .
Cl3 Cl 0.58157(8) 0.90096(5) 0.34106(7) 0.0581(3) Uani 1.0 2 d .
Cl4 Cl 0.28499(7) 0.78361(6) 0.21567(7) 0.0548(3) Uani 1.0 2 d .
Cl5 Cl 0.86394(13) 0.98467(7) 0.05442(12) 0.1004(7) Uani 1.0 2 d .
Cl6 Cl 0.63037(11) 0.97242(6) -0.21508(9) 0.0766(4) Uani 1.0 2 d .
Cl7 Cl 1.06682(8) 0.88836(5) -0.13119(9) 0.0600(3) Uani 1.0 2 d .
Cl8 Cl 0.85741(9) 0.89146(7) -0.42164(8) 0.0684(4) Uani 1.0 2 d .
Cl9 Cl 1.26037(9) 0.57183(11) -0.28336(9) 0.1002(7) Uani 1.0 2 d .
Cl10 Cl 0.96659(10) 0.53826(10) -0.48343(8) 0.0949(6) Uani 1.0 2 d .
Cl11 Cl 1.18448(11) 0.34914(7) -0.19917(12) 0.0826(4) Uani 1.0 2 d .
Cl12 Cl 0.86635(8) 0.34214(7) -0.37299(8) 0.0659(3) Uani 1.0 2 d .
Cl13 Cl 0.86566(9) 0.21817(6) 0.18787(8) 0.0651(3) Uani 1.0 2 d .
Cl14 Cl 0.57959(8) 0.20906(5) -0.03160(8) 0.0611(3) Uani 1.0 2 d .
Cl15 Cl 0.65289(7) 0.29800(6) 0.42818(9) 0.0625(3) Uani 1.0 2 d .
Cl16 Cl 0.39996(10) 0.30841(6) 0.17377(8) 0.0664(3) Uani 1.0 2 d .
O1 O 0.39155(15) 0.68552(10) 0.37090(15) 0.0340(5) Uani 1.0 2 d .
O2 O 0.44717(15) 0.79732(10) 0.32839(14) 0.0298(5) Uani 1.0 2 d .
O3 O 0.79982(17) 0.94941(10) -0.12050(18) 0.0410(6) Uani 1.0 2 d .
O4 O 0.89599(16) 0.89858(10) -0.23509(16) 0.0358(5) Uani 1.0 2 d .
O5 O 1.09765(18) 0.50596(11) -0.34976(17) 0.0425(6) Uani 1.0 2 d .
O6 O 1.03913(18) 0.39726(11) -0.31100(16) 0.0420(6) Uani 1.0 2 d .
O7 O 0.67745(18) 0.23955(10) 0.13133(16) 0.0380(6) Uani 1.0 2 d .
O8 O 0.58319(18) 0.28801(10) 0.24821(16) 0.0401(6) Uani 1.0 2 d .
O9 O 0.5244(3) 0.60422(19) -0.1637(3) 0.0743(10) Uani 1.0 2 d .
O10 O 0.2349(4) 0.0075(4) 0.5456(4) 0.1264(19) Uani 1.0 2 d .
O11a O 0.2475(16) 0.1751(10) 0.6096(15) 0.143(7) Uiso 0.308(13) 2 d .
O11 O 0.2511(12) 0.1868(8) 0.4886(12) 0.224(6) Uiso 0.692(13) 2 d .
N1 N 0.67768(16) 0.63373(11) 0.11032(16) 0.0246(5) Uani 1.0 2 d .
N2 N 0.69487(16) 0.74360(11) 0.07487(17) 0.0262(5) Uani 1.0 2 d .
N3 N 0.79840(16) 0.68158(11) -0.01179(16) 0.0251(5) Uani 1.0 2 d .
N4 N 0.90029(17) 0.65334(11) -0.12790(17) 0.0269(5) Uani 1.0 2 d .
N5 N 0.84469(16) 0.55900(11) -0.05885(17) 0.0257(5) Uani 1.0 2 d .
N6 N 0.81457(17) 0.44909(11) -0.03466(16) 0.0260(5) Uani 1.0 2 d .
N7 N 0.72157(16) 0.51188(11) 0.06107(17) 0.0252(5) Uani 1.0 2 d .
N8 N 0.61723(17) 0.53941(11) 0.17450(17) 0.0264(5) Uani 1.0 2 d .
N9 N 0.88076(17) 0.58185(11) 0.14452(17) 0.0277(6) Uani 1.0 2 d .
C1 C 0.4600(2) 0.68723(14) 0.3107(2) 0.0272(6) Uani 1.0 2 d .
C2 C 0.4867(2) 0.74778(14) 0.28498(19) 0.0260(6) Uani 1.0 2 d .
C3 C 0.55078(19) 0.75746(13) 0.22178(19) 0.0247(6) Uani 1.0 2 d .
C4 C 0.59067(19) 0.70421(13) 0.18554(19) 0.0249(6) Uani 1.0 2 d .
C5 C 0.65974(19) 0.69606(13) 0.11934(19) 0.0246(6) Uani 1.0 2 d .
C6 C 0.75716(19) 0.73656(13) 0.0125(2) 0.0252(6) Uani 1.0 2 d .
C7 C 0.78933(19) 0.78730(13) -0.0428(2) 0.0260(6) Uani 1.0 2 d .
C8 C 0.7697(2) 0.85093(14) -0.0444(3) 0.0305(7) Uani 1.0 2 d .
C9 C 0.8100(2) 0.88567(14) -0.1100(3) 0.0309(6) Uani 1.0 2 d .
C10 C 0.8659(2) 0.85793(14) -0.1718(3) 0.0314(7) Uani 1.0 2 d .
C11 C 0.8863(2) 0.79481(14) -0.1693(2) 0.0310(7) Uani 1.0 2 d .
C12 C 0.8475(2) 0.76020(13) -0.1024(2) 0.0270(6) Uani 1.0 2 d .
C13 C 0.85217(19) 0.69382(13) -0.0815(2) 0.0250(6) Uani 1.0 2 d .
C14 C 0.89549(17) 0.59195(15) -0.11761(17) 0.0249(6) Uani 1.0 2 d .
C15 C 0.9428(2) 0.54796(13) -0.17345(19) 0.0258(6) Uani 1.0 2 d .
C16 C 1.0038(2) 0.55765(14) -0.2415(2) 0.0284(6) Uani 1.0 2 d .
C17 C 1.0351(3) 0.50508(15) -0.2833(2) 0.0325(7) Uani 1.0 2 d .
C18 C 1.0050(3) 0.44450(14) -0.2601(2) 0.0319(7) Uani 1.0 2 d .
C19 C 0.9470(3) 0.43542(14) -0.1912(2) 0.0299(6) Uani 1.0 2 d .
C20 C 0.9163(2) 0.48852(14) -0.14822(19) 0.0262(6) Uani 1.0 2 d .
C21 C 0.8540(2) 0.49642(14) -0.07491(19) 0.0252(6) Uani 1.0 2 d .
C22 C 0.7537(2) 0.45690(13) 0.0280(2) 0.0260(6) Uani 1.0 2 d .
C23 C 0.7110(2) 0.40500(13) 0.0746(2) 0.0276(6) Uani 1.0 2 d .
C24 C 0.7202(3) 0.33976(14) 0.0674(2) 0.0302(6) Uani 1.0 2 d .
C25 C 0.6743(3) 0.30367(13) 0.1275(2) 0.0304(6) Uani 1.0 2 d .
C26 C 0.6204(3) 0.33099(14) 0.1922(2) 0.0310(7) Uani 1.0 2 d .
C27 C 0.6086(2) 0.39483(14) 0.1975(2) 0.0288(6) Uani 1.0 2 d .
C28 C 0.6558(2) 0.43132(13) 0.1370(2) 0.0265(6) Uani 1.0 2 d .
C29 C 0.6630(2) 0.49895(14) 0.1265(2) 0.0256(6) Uani 1.0 2 d .
C30 C 0.62271(18) 0.60105(14) 0.16519(18) 0.0253(6) Uani 1.0 2 d .
C31 C 0.56669(19) 0.64431(13) 0.21327(19) 0.0254(6) Uani 1.0 2 d .
C32 C 0.50014(19) 0.63480(13) 0.27568(19) 0.0265(6) Uani 1.0 2 d .
C33 C 0.3725(2) 0.62844(15) 0.4088(2) 0.0307(6) Uani 1.0 2 d .
C34 C 0.4213(3) 0.60887(17) 0.4811(3) 0.0383(8) Uani 1.0 2 d .
C35 C 0.4004(3) 0.5534(2) 0.5231(3) 0.0483(9) Uani 1.0 2 d .
C36 C 0.3290(3) 0.51810(19) 0.4924(3) 0.0496(9) Uani 1.0 2 d .
C37 C 0.2784(3) 0.53676(18) 0.4199(3) 0.0449(8) Uani 1.0 2 d .
C38 C 0.3015(2) 0.59261(18) 0.3795(2) 0.0353(7) Uani 1.0 2 d .
C39 C 0.4272(3) 0.84935(14) 0.2787(3) 0.0322(7) Uani 1.0 2 d .
C40 C 0.4817(3) 0.90257(16) 0.2820(3) 0.0420(8) Uani 1.0 2 d .
C41 C 0.4563(4) 0.9560(2) 0.2355(4) 0.0615(11) Uani 1.0 2 d .
C42 C 0.3777(5) 0.9554(3) 0.1866(4) 0.0723(14) Uani 1.0 2 d .
C43 C 0.3239(4) 0.9035(3) 0.1817(4) 0.0646(12) Uani 1.0 2 d .
C44 C 0.3500(3) 0.85069(18) 0.2261(3) 0.0422(8) Uani 1.0 2 d .
C45 C 0.7365(3) 0.97915(14) -0.0717(3) 0.0309(6) Uani 1.0 2 d .
C46 C 0.7557(4) 0.99866(19) 0.0125(3) 0.0514(9) Uani 1.0 2 d .
C47 C 0.6907(5) 1.0300(3) 0.0609(4) 0.0765(14) Uani 1.0 2 d .
C48 C 0.6089(5) 1.0413(3) 0.0235(5) 0.0800(15) Uani 1.0 2 d .
C49 C 0.5888(3) 1.0242(3) -0.0619(5) 0.0670(12) Uani 1.0 2 d .
C50 C 0.6533(3) 0.99324(17) -0.1080(3) 0.0427(8) Uani 1.0 2 d .
C51 C 0.9711(3) 0.88425(16) -0.2819(3) 0.0378(7) Uani 1.0 2 d .
C52 C 1.0556(3) 0.87963(19) -0.2426(3) 0.0490(9) Uani 1.0 2 d .
C53 C 1.1328(3) 0.8691(3) -0.2938(4) 0.0694(13) Uani 1.0 2 d .
C54 C 1.1202(4) 0.8654(4) -0.3845(4) 0.0868(17) Uani 1.0 2 d .
C55 C 1.0378(4) 0.8721(3) -0.4233(4) 0.0786(16) Uani 1.0 2 d .
C56 C 0.9636(3) 0.8818(2) -0.3718(3) 0.0514(10) Uani 1.0 2 d .
C57 C 1.1145(3) 0.56222(15) -0.3882(2) 0.0319(7) Uani 1.0 2 d .
C58 C 1.1903(3) 0.5973(3) -0.3664(3) 0.0432(8) Uani 1.0 2 d .
C59 C 1.2096(4) 0.6525(3) -0.4099(3) 0.0574(11) Uani 1.0 2 d .
C60 C 1.1551(4) 0.6721(3) -0.4758(4) 0.0667(13) Uani 1.0 2 d .
C61 C 1.0800(4) 0.6391(3) -0.4997(4) 0.0691(13) Uani 1.0 2 d .
C62 C 1.0601(3) 0.5833(2) -0.4561(3) 0.0470(9) Uani 1.0 2 d .
C63 C 1.0239(3) 0.33742(16) -0.2831(3) 0.0410(8) Uani 1.0 2 d .
C64 C 1.0885(4) 0.3083(2) -0.2303(4) 0.0573(10) Uani 1.0 2 d .
C65 C 1.0741(5) 0.2471(3) -0.2033(4) 0.0726(13) Uani 1.0 2 d .
C66 C 0.9990(4) 0.2158(2) -0.2302(4) 0.0685(13) Uani 1.0 2 d .
C67 C 0.9346(4) 0.2436(2) -0.2836(4) 0.0573(11) Uani 1.0 2 d .
C68 C 0.9475(3) 0.30517(19) -0.3100(3) 0.0468(9) Uani 1.0 2 d .
C69 C 0.7290(3) 0.20967(13) 0.0699(2) 0.0313(6) Uani 1.0 2 d .
C70 C 0.8186(3) 0.19513(16) 0.0885(3) 0.0405(8) Uani 1.0 2 d .
C71 C 0.8693(3) 0.1623(2) 0.0300(3) 0.0515(9) Uani 1.0 2 d .
C72 C 0.8309(4) 0.1448(2) -0.0481(3) 0.0572(11) Uani 1.0 2 d .
C73 C 0.7418(4) 0.15867(19) -0.0688(3) 0.0509(9) Uani 1.0 2 d .
C74 C 0.6915(3) 0.19113(16) -0.0083(3) 0.0383(7) Uani 1.0 2 d .
C75 C 0.5193(3) 0.30780(14) 0.3068(2) 0.0311(7) Uani 1.0 2 d .
C76 C 0.5427(3) 0.31253(16) 0.3945(3) 0.0359(7) Uani 1.0 2 d .
C77 C 0.4785(3) 0.3279(2) 0.4559(3) 0.0489(9) Uani 1.0 2 d .
C78 C 0.3913(3) 0.3389(3) 0.4286(3) 0.0563(11) Uani 1.0 2 d .
C79 C 0.3655(3) 0.3340(2) 0.3422(3) 0.0510(9) Uani 1.0 2 d .
C80 C 0.4300(3) 0.31771(17) 0.2816(3) 0.0403(8) Uani 1.0 2 d .
C81 C 0.8557(3) 0.5832(2) 0.2291(3) 0.0433(9) Uani 1.0 2 d .
C82 C 0.9102(3) 0.5624(3) 0.2956(3) 0.0517(10) Uani 1.0 2 d .
C83 C 0.9953(3) 0.54017(19) 0.2780(3) 0.0463(9) Uani 1.0 2 d .
C84 C 1.0216(3) 0.53753(16) 0.1927(3) 0.0392(8) Uani 1.0 2 d .
C85 C 0.9625(3) 0.55759(15) 0.1273(3) 0.0340(7) Uani 1.0 2 d .
C86 C 0.6040(5) 0.6297(3) -0.1234(4) 0.0799(15) Uani 1.0 2 d .
C87 C 0.6692(4) 0.6397(3) -0.1968(4) 0.0693(13) Uani 1.0 2 d .
C88 C 0.6079(4) 0.6417(3) -0.2758(4) 0.0642(12) Uani 1.0 2 d .
C89 C 0.5146(4) 0.6355(3) -0.2433(4) 0.0694(13) Uani 1.0 2 d .
C90 C 0.2666(6) -0.0109(6) 0.4655(6) 0.130(3) Uani 1.0 2 d .
C91 C 0.3646(6) -0.0204(5) 0.4711(5) 0.114(3) Uani 1.0 2 d .
C92 C 0.3856(5) -0.0130(5) 0.5674(5) 0.105(2) Uani 1.0 2 d .
C93 C 0.3013(6) 0.0007(6) 0.6055(5) 0.122(3) Uani 1.0 2 d .
C94 C 0.2823(12) 0.2085(14) 0.5721(16) 0.224(6) Uiso 0.692(13) 2 d .
C94a C 0.268(2) 0.2383(11) 0.628(2) 0.143(7) Uiso 0.308(13) 2 d .
C95 C 0.2036(16) 0.2501(12) 0.6047(13) 0.224(6) Uiso 0.692(13) 2 d .
C95a C 0.201(3) 0.2774(9) 0.572(2) 0.143(7) Uiso 0.308(13) 2 d .
C96a C 0.157(3) 0.2303(12) 0.5070(17) 0.143(7) Uiso 0.308(13) 2 d .
C97 C 0.1619(14) 0.2032(13) 0.4653(12) 0.224(6) Uiso 0.692(13) 2 d .
C97a C 0.170(2) 0.1669(10) 0.555(2) 0.143(7) Uiso 0.308(13) 2 d .
C96 C 0.1201(11) 0.2316(12) 0.5484(15) 0.224(6) Uiso 0.692(13) 2 d .
H3 H 0.5671 0.7983 0.2037 0.0296 Uiso 1.0 2 calc R
H8 H 0.7309 0.8696 -0.0030 0.0366 Uiso 1.0 2 calc R
H11 H 0.9247 0.7761 -0.2109 0.0371 Uiso 1.0 2 calc R
H16 H 1.0226 0.5984 -0.2578 0.0340 Uiso 1.0 2 calc R
H19 H 0.9289 0.3948 -0.1739 0.0359 Uiso 1.0 2 calc R
H24 H 0.7562 0.3213 0.0236 0.0363 Uiso 1.0 2 calc R
H27 H 0.5705 0.4131 0.2398 0.0346 Uiso 1.0 2 calc R
H32 H 0.4832 0.5940 0.2933 0.0317 Uiso 1.0 2 calc R
H35 H 0.4350 0.5400 0.5723 0.0579 Uiso 1.0 2 calc R
H36 H 0.3140 0.4804 0.5213 0.0595 Uiso 1.0 2 calc R
H37 H 0.2295 0.5121 0.3986 0.0538 Uiso 1.0 2 calc R
H41 H 0.4930 0.9923 0.2377 0.0738 Uiso 1.0 2 calc R
H42 H 0.3603 0.9919 0.1555 0.0868 Uiso 1.0 2 calc R
H43 H 0.2694 0.9040 0.1481 0.0776 Uiso 1.0 2 calc R
H47 H 0.7036 1.0431 0.1189 0.0918 Uiso 1.0 2 calc R
H48 H 0.5638 1.0615 0.0567 0.0960 Uiso 1.0 2 calc R
H49 H 0.5316 1.0338 -0.0876 0.0804 Uiso 1.0 2 calc R
H53 H 1.1912 0.8646 -0.2678 0.0833 Uiso 1.0 2 calc R
H54 H 1.1712 0.8580 -0.4200 0.1041 Uiso 1.0 2 calc R
H55 H 1.0313 0.8701 -0.4849 0.0943 Uiso 1.0 2 calc R
H59 H 1.2611 0.6764 -0.3933 0.0689 Uiso 1.0 2 calc R
H60 H 1.1693 0.7095 -0.5059 0.0801 Uiso 1.0 2 calc R
H61 H 1.0415 0.6536 -0.5454 0.0829 Uiso 1.0 2 calc R
H65 H 1.1170 0.2272 -0.1660 0.0871 Uiso 1.0 2 calc R
H66 H 0.9905 0.1739 -0.2120 0.0822 Uiso 1.0 2 calc R
H67 H 0.8824 0.2211 -0.3020 0.0688 Uiso 1.0 2 calc R
H71 H 0.9304 0.1517 0.0435 0.0618 Uiso 1.0 2 calc R
H72 H 0.8663 0.1227 -0.0889 0.0687 Uiso 1.0 2 calc R
H73 H 0.7157 0.1462 -0.1230 0.0610 Uiso 1.0 2 calc R
H77 H 0.4947 0.3307 0.5159 0.0587 Uiso 1.0 2 calc R
H78 H 0.3474 0.3501 0.4704 0.0676 Uiso 1.0 2 calc R
H79 H 0.3047 0.3416 0.3245 0.0612 Uiso 1.0 2 calc R
H81 H 0.7977 0.5992 0.2428 0.0520 Uiso 1.0 2 calc R
H82 H 0.8895 0.5634 0.3539 0.0621 Uiso 1.0 2 calc R
H83 H 1.0349 0.5270 0.3237 0.0556 Uiso 1.0 2 calc R
H84 H 1.0797 0.5221 0.1785 0.0470 Uiso 1.0 2 calc R
H85 H 0.9805 0.5541 0.0683 0.0408 Uiso 1.0 2 calc R
H86A H 0.6297 0.6002 -0.0798 0.0958 Uiso 1.0 2 calc R
H86B H 0.5903 0.6696 -0.0941 0.0958 Uiso 1.0 2 calc R
H87A H 0.7027 0.6794 -0.1895 0.0832 Uiso 1.0 2 calc R
H87B H 0.7130 0.6049 -0.2006 0.0832 Uiso 1.0 2 calc R
H88A H 0.6151 0.6817 -0.3073 0.0771 Uiso 1.0 2 calc R
H88B H 0.6221 0.6070 -0.3160 0.0771 Uiso 1.0 2 calc R
H89A H 0.4867 0.6771 -0.2349 0.0833 Uiso 1.0 2 calc R
H89B H 0.4765 0.6111 -0.2846 0.0833 Uiso 1.0 2 calc R
H90A H 0.2523 0.0215 0.4214 0.1562 Uiso 1.0 2 calc R
H90B H 0.2365 -0.0502 0.4472 0.1562 Uiso 1.0 2 calc R
H91A H 0.3970 0.0112 0.4364 0.1369 Uiso 1.0 2 calc R
H91B H 0.3813 -0.0626 0.4504 0.1369 Uiso 1.0 2 calc R
H92A H 0.4114 -0.0520 0.5919 0.1258 Uiso 1.0 2 calc R
H92B H 0.4292 0.0214 0.5776 0.1258 Uiso 1.0 2 calc R
H93A H 0.2852 -0.0334 0.6460 0.1464 Uiso 1.0 2 calc R
H93B H 0.3069 0.0396 0.6399 0.1464 Uiso 1.0 2 calc R
H96A H 0.0826 0.2685 0.5339 0.2689 Uiso 0.692(13) 2 calc R
H96B H 0.0824 0.2005 0.5788 0.2689 Uiso 0.692(13) 2 calc R
H94A H 0.3387 0.2330 0.5667 0.2689 Uiso 0.692(13) 2 calc R
H94B H 0.2935 0.1731 0.6123 0.2689 Uiso 0.692(13) 2 calc R
H95A H 0.1922 0.2423 0.6671 0.2689 Uiso 0.692(13) 2 calc R
H95B H 0.2180 0.2949 0.5968 0.2689 Uiso 0.692(13) 2 calc R
H97A H 0.1274 0.1659 0.4462 0.2689 Uiso 0.692(13) 2 calc R
H97B H 0.1615 0.2341 0.4173 0.2689 Uiso 0.692(13) 2 calc R
H94C H 0.3315 0.2479 0.6128 0.1717 Uiso 0.308(13) 2 calc R
H94D H 0.2603 0.2472 0.6911 0.1717 Uiso 0.308(13) 2 calc R
H95C H 0.2335 0.3107 0.5406 0.1717 Uiso 0.308(13) 2 calc R
H95D H 0.1548 0.2969 0.6093 0.1717 Uiso 0.308(13) 2 calc R
H96C H 0.0918 0.2398 0.4971 0.1717 Uiso 0.308(13) 2 calc R
H96D H 0.1880 0.2304 0.4504 0.1717 Uiso 0.308(13) 2 calc R
H97C H 0.1161 0.1571 0.5906 0.1717 Uiso 0.308(13) 2 calc R
H97D H 0.1792 0.1327 0.5131 0.1717 Uiso 0.308(13) 2 calc R

loop_
_atom_site_aniso_label
_atom_site_aniso_U_11
_atom_site_aniso_U_22
_atom_site_aniso_U_33
_atom_site_aniso_U_12
_atom_site_aniso_U_13
_atom_site_aniso_U_23
Zn1 0.02907(15) 0.01351(13) 0.03331(16) 0.00000(12) 0.01581(12) 0.00042(14)
Cl1 0.0584(7) 0.0685(8) 0.0590(6) -0.0101(5) -0.0081(5) 0.0009(6)
Cl2 0.0497(5) 0.0548(6) 0.0515(5) -0.0003(4) -0.0027(4) 0.0112(5)
Cl3 0.0680(7) 0.0511(6) 0.0553(6) -0.0231(5) 0.0071(5) -0.0110(5)
Cl4 0.0395(5) 0.0619(7) 0.0631(6) -0.0015(5) 0.0035(4) -0.0078(5)
Cl5 0.1278(13) 0.0514(8) 0.1193(13) -0.0235(8) -0.0802(12) 0.0249(8)
Cl6 0.1131(11) 0.0451(6) 0.0703(8) -0.0130(7) -0.0403(8) 0.0108(6)
Cl7 0.0559(6) 0.0434(6) 0.0804(8) -0.0021(5) -0.0126(5) 0.0019(6)
Cl8 0.0759(8) 0.0758(9) 0.0535(6) 0.0181(7) 0.0021(5) 0.0044(6)
Cl9 0.0486(7) 0.192(2) 0.0600(7) -0.0097(9) -0.0056(5) 0.0334(10)
Cl10 0.0762(9) 0.1546(17) 0.0534(7) -0.0489(10) -0.0126(6) 0.0117(9)
Cl11 0.0815(9) 0.0588(8) 0.1070(11) -0.0018(7) -0.0220(8) 0.0044(8)
Cl12 0.0604(7) 0.0821(9) 0.0554(6) 0.0023(6) 0.0121(5) 0.0177(6)
Cl13 0.0744(8) 0.0504(7) 0.0698(7) -0.0046(6) -0.0199(6) 0.0015(6)
Cl14 0.0534(6) 0.0504(6) 0.0791(8) 0.0046(5) -0.0124(5) 0.0030(6)
Cl15 0.0447(6) 0.0616(7) 0.0810(8) 0.0062(5) -0.0109(5) 0.0031(6)
Cl16 0.0913(9) 0.0528(7) 0.0544(6) -0.0045(6) -0.0226(6) 0.0016(6)
O1 0.0379(12) 0.0231(11) 0.0417(12) 0.0060(9) 0.0227(10) 0.0042(10)
O2 0.0392(12) 0.0188(10) 0.0319(11) 0.0063(9) 0.0141(9) 0.0003(9)
O3 0.0473(14) 0.0160(11) 0.0604(15) 0.0053(9) 0.0273(12) 0.0080(11)
O4 0.0405(12) 0.0207(11) 0.0467(13) 0.0026(9) 0.0213(10) 0.0094(10)
O5 0.0558(15) 0.0258(12) 0.0471(14) 0.0081(10) 0.0345(12) 0.0053(11)
O6 0.0617(16) 0.0221(12) 0.0429(13) 0.0074(10) 0.0300(12) -0.0010(10)
O7 0.0570(15) 0.0130(10) 0.0447(13) 0.0010(9) 0.0268(11) 0.0009(10)
O8 0.0591(15) 0.0140(10) 0.0482(13) 0.0016(10) 0.0320(12) 0.0044(10)
O9 0.079(3) 0.068(3) 0.076(2) -0.0157(19) 0.0090(17) 0.0002(19)
O10 0.073(3) 0.213(6) 0.093(3) 0.033(4) 0.012(3) 0.002(4)
N1 0.0273(12) 0.0133(11) 0.0336(12) 0.0001(9) 0.0137(10) 0.0008(10)
N2 0.0275(12) 0.0142(11) 0.0375(13) 0.0006(9) 0.0148(10) 0.0000(10)
N3 0.0274(12) 0.0148(11) 0.0336(12) -0.0002(9) 0.0143(10) 0.0035(10)
N4 0.0292(12) 0.0170(12) 0.0350(13) 0.0002(9) 0.0155(10) 0.0021(10)
N5 0.0294(12) 0.0144(11) 0.0337(12) 0.0006(9) 0.0135(10) -0.0003(10)
N6 0.0342(13) 0.0133(11) 0.0310(12) -0.0002(9) 0.0122(10) -0.0013(10)
N7 0.0281(12) 0.0133(11) 0.0345(13) 0.0019(9) 0.0145(10) 0.0024(10)
N8 0.0286(12) 0.0147(11) 0.0363(13) 0.0006(9) 0.0147(10) 0.0004(10)
N9 0.0295(12) 0.0194(13) 0.0346(12) -0.0008(9) 0.0107(10) 0.0003(10)
C1 0.0281(14) 0.0222(14) 0.0316(14) 0.0010(11) 0.0111(11) 0.0020(12)
C2 0.0296(14) 0.0189(13) 0.0297(14) 0.0042(10) 0.0082(11) -0.0022(12)
C3 0.0278(14) 0.0159(13) 0.0306(14) -0.0006(10) 0.0091(11) -0.0003(11)
C4 0.0242(13) 0.0187(13) 0.0323(14) -0.0006(10) 0.0109(11) 0.0004(12)
C5 0.0245(14) 0.0171(13) 0.0323(14) -0.0001(10) 0.0102(11) 0.0004(12)
C6 0.0274(14) 0.0146(13) 0.0338(14) -0.0014(10) 0.0102(11) 0.0032(12)
C7 0.0283(13) 0.0153(13) 0.0347(14) -0.0024(10) 0.0106(11) 0.0031(12)
C8 0.0340(15) 0.0158(13) 0.0423(16) 0.0015(11) 0.0152(12) 0.0011(13)
C9 0.0309(15) 0.0176(13) 0.0445(17) 0.0007(11) 0.0123(12) 0.0049(13)
C10 0.0338(15) 0.0214(14) 0.0394(16) -0.0019(11) 0.0130(12) 0.0057(13)
C11 0.0328(15) 0.0199(14) 0.0407(16) 0.0027(11) 0.0187(12) 0.0016(13)
C12 0.0303(14) 0.0150(13) 0.0362(15) -0.0020(10) 0.0117(12) 0.0012(12)
C13 0.0233(13) 0.0166(13) 0.0354(15) -0.0012(10) 0.0114(11) 0.0008(12)
C14 0.0253(12) 0.0207(13) 0.0292(12) 0.0006(11) 0.0120(10) 0.0030(13)
C15 0.0314(14) 0.0174(13) 0.0290(14) 0.0025(11) 0.0121(11) 0.0012(12)
C16 0.0328(15) 0.0198(14) 0.0329(15) 0.0001(11) 0.0136(12) 0.0029(12)
C17 0.0383(16) 0.0228(15) 0.0370(16) 0.0058(12) 0.0186(13) 0.0052(13)
C18 0.0431(17) 0.0177(14) 0.0355(15) 0.0061(12) 0.0160(13) -0.0011(12)
C19 0.0386(16) 0.0176(13) 0.0340(15) 0.0008(11) 0.0140(12) 0.0021(12)
C20 0.0311(14) 0.0185(13) 0.0294(14) 0.0003(11) 0.0118(11) 0.0012(11)
C21 0.0302(14) 0.0166(13) 0.0292(14) 0.0025(11) 0.0105(11) -0.0009(11)
C22 0.0317(15) 0.0150(13) 0.0315(14) -0.0002(11) 0.0098(11) -0.0004(11)
C23 0.0358(15) 0.0166(13) 0.0307(14) 0.0001(11) 0.0119(12) 0.0007(12)
C24 0.0393(16) 0.0179(13) 0.0340(15) 0.0014(11) 0.0161(12) 0.0013(12)
C25 0.0427(16) 0.0116(12) 0.0372(15) 0.0010(11) 0.0131(13) 0.0029(12)
C26 0.0383(16) 0.0173(13) 0.0380(15) -0.0025(11) 0.0181(13) 0.0016(12)
C27 0.0360(15) 0.0150(13) 0.0359(15) 0.0007(11) 0.0177(12) 0.0004(12)
C28 0.0311(14) 0.0141(12) 0.0348(15) -0.0004(10) 0.0128(12) -0.0005(12)
C29 0.0266(14) 0.0185(13) 0.0320(14) -0.0013(11) 0.0128(11) 0.0025(12)
C30 0.0261(12) 0.0172(13) 0.0329(13) 0.0013(11) 0.0119(10) 0.0004(12)
C31 0.0266(14) 0.0165(13) 0.0333(14) 0.0024(10) 0.0104(11) -0.0002(12)
C32 0.0277(14) 0.0178(13) 0.0343(14) -0.0001(10) 0.0124(11) 0.0002(12)
C33 0.0335(15) 0.0250(15) 0.0341(14) 0.0060(11) 0.0172(11) 0.0017(13)
C34 0.0365(16) 0.039(2) 0.0397(16) 0.0032(13) 0.0130(13) 0.0043(14)
C35 0.055(2) 0.043(2) 0.047(2) 0.0103(16) 0.0148(16) 0.0182(17)
C36 0.059(3) 0.0373(19) 0.053(2) 0.0044(16) 0.0221(17) 0.0185(17)
C37 0.0434(19) 0.0348(18) 0.057(2) -0.0042(15) 0.0158(16) 0.0082(17)
C38 0.0332(14) 0.0360(16) 0.0370(15) 0.0034(14) 0.0124(12) 0.0022(16)
C39 0.0432(16) 0.0173(14) 0.0365(15) 0.0066(12) 0.0157(12) -0.0018(12)
C40 0.062(3) 0.0222(16) 0.0427(18) -0.0015(14) 0.0166(16) -0.0067(14)
C41 0.092(3) 0.0260(19) 0.067(3) 0.0019(19) 0.021(3) 0.0014(19)
C42 0.104(4) 0.040(3) 0.072(3) 0.024(3) 0.006(3) 0.016(3)
C43 0.076(3) 0.052(3) 0.066(3) 0.025(2) 0.000(3) 0.010(3)
C44 0.0454(19) 0.0375(18) 0.0439(18) 0.0132(15) 0.0088(14) -0.0006(16)
C45 0.0373(16) 0.0153(13) 0.0405(16) 0.0016(11) 0.0117(12) 0.0040(12)
C46 0.078(3) 0.0278(18) 0.049(2) -0.0035(17) -0.0003(18) 0.0039(17)
C47 0.135(4) 0.046(3) 0.049(3) -0.003(3) 0.031(3) -0.005(3)
C48 0.098(4) 0.046(3) 0.098(4) 0.018(3) 0.056(3) -0.002(3)
C49 0.043(3) 0.043(3) 0.115(4) 0.0163(17) 0.023(3) 0.018(3)
C50 0.0452(19) 0.0241(16) 0.059(2) -0.0004(14) 0.0040(16) 0.0092(16)
C51 0.0401(17) 0.0203(15) 0.0535(18) 0.0021(12) 0.0225(14) 0.0060(15)
C52 0.0435(19) 0.0317(19) 0.072(3) 0.0030(15) 0.0195(17) 0.0156(19)
C53 0.044(2) 0.061(3) 0.105(4) 0.0112(19) 0.033(3) 0.031(3)
C54 0.068(3) 0.100(4) 0.095(4) 0.029(3) 0.054(3) 0.036(3)
C55 0.077(3) 0.093(4) 0.068(3) 0.037(3) 0.046(3) 0.020(3)
C56 0.056(2) 0.049(3) 0.050(2) 0.0143(18) 0.0236(17) 0.0122(19)
C57 0.0376(16) 0.0276(16) 0.0311(14) 0.0038(12) 0.0161(12) 0.0029(13)
C58 0.0420(17) 0.053(2) 0.0350(15) -0.0028(17) 0.0133(13) 0.0008(18)
C59 0.066(3) 0.050(3) 0.057(3) -0.0216(19) 0.0325(19) -0.0085(19)
C60 0.083(3) 0.046(3) 0.071(3) -0.001(2) 0.033(3) 0.022(3)
C61 0.070(3) 0.079(3) 0.059(3) 0.012(3) 0.016(2) 0.036(3)
C62 0.0454(19) 0.056(3) 0.0394(17) -0.0036(16) 0.0072(14) 0.0086(17)
C63 0.059(2) 0.0215(15) 0.0432(18) 0.0079(14) 0.0221(15) -0.0029(14)
C64 0.072(3) 0.0309(19) 0.070(3) 0.0066(18) 0.007(2) -0.0018(19)
C65 0.092(4) 0.035(3) 0.090(4) 0.014(2) 0.000(3) 0.017(3)
C66 0.088(3) 0.0240(19) 0.094(4) 0.0085(19) 0.025(3) 0.008(2)
C67 0.069(3) 0.0330(19) 0.071(3) -0.0005(17) 0.028(2) -0.0082(19)
C68 0.059(3) 0.0360(19) 0.0462(19) 0.0074(16) 0.0249(16) -0.0014(16)
C69 0.0435(16) 0.0119(12) 0.0389(15) 0.0018(11) 0.0163(13) 0.0037(12)
C70 0.0473(19) 0.0241(16) 0.0504(19) -0.0022(13) 0.0086(15) 0.0037(15)
C71 0.046(2) 0.038(2) 0.071(3) 0.0069(16) 0.0172(18) 0.0030(19)
C72 0.071(3) 0.036(2) 0.065(3) 0.0151(18) 0.033(2) -0.0035(19)
C73 0.076(3) 0.0314(19) 0.046(2) 0.0056(17) 0.0143(18) -0.0074(17)
C74 0.0460(19) 0.0238(16) 0.0452(18) 0.0018(13) 0.0061(14) 0.0023(14)
C75 0.0374(16) 0.0183(14) 0.0380(15) -0.0029(12) 0.0166(12) 0.0032(13)
C76 0.0335(16) 0.0335(17) 0.0411(16) 0.0008(13) 0.0105(13) 0.0044(15)
C77 0.055(2) 0.053(3) 0.0390(18) 0.0079(18) 0.0151(16) 0.0077(17)
C78 0.051(3) 0.062(3) 0.056(2) 0.0125(19) 0.0317(18) 0.012(2)
C79 0.0345(18) 0.048(3) 0.071(3) 0.0062(16) 0.0132(17) 0.012(2)
C80 0.0500(19) 0.0275(17) 0.0436(18) -0.0011(14) 0.0040(15) 0.0061(15)
C81 0.0346(17) 0.057(3) 0.0384(16) 0.0034(15) 0.0130(13) 0.0000(16)
C82 0.044(2) 0.070(3) 0.0415(18) -0.0041(18) 0.0050(15) 0.0105(19)
C83 0.047(2) 0.041(2) 0.0508(19) -0.0006(16) -0.0034(16) 0.0070(18)
C84 0.0331(16) 0.0287(17) 0.0558(19) 0.0010(13) 0.0042(14) 0.0016(16)
C85 0.0352(16) 0.0247(15) 0.0425(17) 0.0001(12) 0.0113(13) -0.0024(14)
C86 0.105(4) 0.075(4) 0.059(3) -0.036(3) -0.005(3) -0.004(3)
C87 0.062(3) 0.072(3) 0.073(3) -0.012(3) -0.007(3) -0.001(3)
C88 0.066(3) 0.062(3) 0.065(3) -0.005(3) -0.001(2) 0.001(3)
C89 0.062(3) 0.054(3) 0.092(4) -0.007(2) -0.004(3) 0.018(3)
C90 0.103(5) 0.186(7) 0.101(4) 0.006(5) -0.016(4) -0.029(5)
C91 0.102(4) 0.153(6) 0.089(4) 0.025(5) 0.027(4) -0.007(5)
C92 0.070(4) 0.150(6) 0.094(4) 0.018(4) 0.013(3) -0.002(5)
C93 0.085(4) 0.195(7) 0.087(4) 0.034(5) 0.017(3) -0.002(5)

loop_
_atom_type_symbol
_atom_type_description
_atom_type_scat_dispersion_real
_atom_type_scat_dispersion_imag
_atom_type_scat_source
C C 0.0033 0.0016
;
International Tables for Crystallography
(1992, Vol. C, Tables 4.2.6.8 and 6.1.1.4)
;
H H 0.0000 0.0000
;
International Tables for Crystallography
(1992, Vol. C, Table 6.1.1.4)
;
N N 0.0061 0.0033
;
International Tables for Crystallography
(1992, Vol. C, Tables 4.2.6.8 and 6.1.1.4)
;
O O 0.0106 0.0060
;
International Tables for Crystallography
(1992, Vol. C, Tables 4.2.6.8 and 6.1.1.4)
;
Cl Cl 0.1484 0.1585
;
International Tables for Crystallography
(1992, Vol. C, Tables 4.2.6.8 and 6.1.1.4)
;
Zn Zn 0.2839 1.4301
;
International Tables for Crystallography
(1992, Vol. C, Tables 4.2.6.8 and 6.1.1.4)
;

loop_
_geom_angle_atom_site_label_1
_geom_angle_atom_site_label_2
_geom_angle_atom_site_label_3
_geom_angle
_geom_angle_publ_flag
N1 Zn1 N3 87.58(10) yes
N1 Zn1 N5 155.76(10) yes
N1 Zn1 N7 86.95(10) yes
N1 Zn1 N9 102.82(10) yes
N3 Zn1 N5 87.97(10) yes
N3 Zn1 N7 154.59(10) yes
N3 Zn1 N9 111.11(10) yes
N5 Zn1 N7 86.92(10) yes
N5 Zn1 N9 101.02(10) yes
N7 Zn1 N9 94.30(10) yes
C1 O1 C33 117.4(3) yes
C2 O2 C39 116.2(3) yes
C9 O3 C45 118.1(3) yes
C10 O4 C51 120.0(3) yes
C17 O5 C57 117.2(3) yes
C18 O6 C63 116.5(3) yes
C25 O7 C69 116.9(3) yes
C26 O8 C75 118.9(3) yes
C86 O9 C89 105.6(5) yes
C90 O10 C93 109.0(7) yes
C94a O11a C97a 114(2) yes
C94 O11 C97 115.8(17) yes
Zn1 N1 C5 125.7(2) yes
Zn1 N1 C30 124.8(2) yes
C5 N1 C30 108.6(3) yes
C5 N2 C6 123.6(3) yes
Zn1 N3 C6 126.4(2) yes
Zn1 N3 C13 125.41(19) yes
C6 N3 C13 108.2(3) yes
C13 N4 C14 123.5(3) yes
Zn1 N5 C14 124.8(2) yes
Zn1 N5 C21 125.6(2) yes
C14 N5 C21 109.1(3) yes
C21 N6 C22 123.0(3) yes
Zn1 N7 C22 124.3(2) yes
Zn1 N7 C29 123.7(2) yes
C22 N7 C29 109.0(3) yes
C29 N8 C30 123.7(3) yes
Zn1 N9 C81 119.6(3) yes
Zn1 N9 C85 121.7(3) yes
C81 N9 C85 117.1(3) yes
O1 C1 C2 114.9(3) yes
O1 C1 C32 124.2(3) yes
C2 C1 C32 120.9(3) yes
O2 C2 C1 116.6(3) yes
O2 C2 C3 121.4(3) yes
C1 C2 C3 122.1(3) yes
C2 C3 C4 116.9(3) yes
C3 C4 C5 132.4(3) yes
C3 C4 C31 121.0(3) yes
C5 C4 C31 106.5(3) yes
N1 C5 N2 128.0(3) yes
N1 C5 C4 109.0(3) yes
N2 C5 C4 123.0(3) yes
N2 C6 N3 126.7(3) yes
N2 C6 C7 124.1(3) yes
N3 C6 C7 109.2(3) yes
C6 C7 C8 131.9(3) yes
C6 C7 C12 106.3(3) yes
C8 C7 C12 121.8(3) yes
C7 C8 C9 116.4(3) yes
O3 C9 C8 124.4(3) yes
O3 C9 C10 113.9(3) yes
C8 C9 C10 121.8(3) yes
O4 C10 C9 114.1(3) yes
O4 C10 C11 124.2(3) yes
C9 C10 C11 121.7(3) yes
C10 C11 C12 116.6(3) yes
C7 C12 C11 121.7(3) yes
C7 C12 C13 106.8(3) yes
C11 C12 C13 131.4(3) yes
N3 C13 N4 127.8(3) yes
N3 C13 C12 109.4(3) yes
N4 C13 C12 122.7(3) yes
N4 C14 N5 128.1(3) yes
N4 C14 C15 122.9(3) yes
N5 C14 C15 108.9(3) yes
C14 C15 C16 131.2(3) yes
C14 C15 C20 106.8(3) yes
C16 C15 C20 121.9(3) yes
C15 C16 C17 116.6(3) yes
O5 C17 C16 124.2(3) yes
O5 C17 C18 114.3(3) yes
C16 C17 C18 121.5(3) yes
O6 C18 C17 114.2(3) yes
O6 C18 C19 124.4(3) yes
C17 C18 C19 121.3(3) yes
C18 C19 C20 117.1(3) yes
C15 C20 C19 121.4(3) yes
C15 C20 C21 106.8(3) yes
C19 C20 C21 131.8(3) yes
N5 C21 N6 128.2(3) yes
N5 C21 C20 108.4(3) yes
N6 C21 C20 123.5(3) yes
N6 C22 N7 127.9(3) yes
N6 C22 C23 123.6(3) yes
N7 C22 C23 108.5(3) yes
C22 C23 C24 132.1(3) yes
C22 C23 C28 106.8(3) yes
C24 C23 C28 121.0(3) yes
C23 C24 C25 116.9(3) yes
O7 C25 C24 124.6(3) yes
O7 C25 C26 113.8(3) yes
C24 C25 C26 121.6(3) yes
O8 C26 C25 113.4(3) yes
O8 C26 C27 124.9(3) yes
C25 C26 C27 121.8(3) yes
C26 C27 C28 116.5(3) yes
C23 C28 C27 122.2(3) yes
C23 C28 C29 106.4(3) yes
C27 C28 C29 131.3(3) yes
N7 C29 N8 127.5(3) yes
N7 C29 C28 109.3(3) yes
N8 C29 C28 123.2(3) yes
N1 C30 N8 127.6(3) yes
N1 C30 C31 109.5(3) yes
N8 C30 C31 122.9(3) yes
C4 C31 C30 106.4(3) yes
C4 C31 C32 121.7(3) yes
C30 C31 C32 131.9(3) yes
C1 C32 C31 117.3(3) yes
O1 C33 C34 119.9(3) yes
O1 C33 C38 121.1(3) yes
C34 C33 C38 118.8(3) yes
Cl1 C34 C33 118.9(3) yes
Cl1 C34 C35 120.0(3) yes
C33 C34 C35 121.1(4) yes
C34 C35 C36 119.1(4) yes
C35 C36 C37 121.1(4) yes
C36 C37 C38 118.1(4) yes
Cl2 C38 C33 120.1(3) yes
Cl2 C38 C37 118.1(3) yes
C33 C38 C37 121.8(3) yes
O2 C39 C40 121.4(3) yes
O2 C39 C44 120.3(3) yes
C40 C39 C44 118.2(4) yes
Cl3 C40 C39 119.5(3) yes
Cl3 C40 C41 120.5(4) yes
C39 C40 C41 120.0(4) yes
C40 C41 C42 119.4(5) yes
C41 C42 C43 121.5(5) yes
C42 C43 C44 118.9(5) yes
Cl4 C44 C39 119.1(3) yes
Cl4 C44 C43 119.1(4) yes
C39 C44 C43 121.8(4) yes
O3 C45 C46 121.3(4) yes
O3 C45 C50 119.8(4) yes
C46 C45 C50 118.8(4) yes
Cl5 C46 C45 117.9(4) yes
Cl5 C46 C47 121.5(4) yes
C45 C46 C47 120.6(5) yes
C46 C47 C48 118.6(5) yes
C47 C48 C49 122.1(6) yes
C48 C49 C50 118.3(5) yes
Cl6 C50 C45 119.3(3) yes
Cl6 C50 C49 119.2(4) yes
C45 C50 C49 121.5(4) yes
O4 C51 C52 121.5(4) yes
O4 C51 C56 118.6(4) yes
C52 C51 C56 119.4(4) yes
Cl7 C52 C51 119.8(4) yes
Cl7 C52 C53 120.1(4) yes
C51 C52 C53 120.1(5) yes
C52 C53 C54 117.6(5) yes
C53 C54 C55 122.4(6) yes
C54 C55 C56 118.8(5) yes
Cl8 C56 C51 119.4(4) yes
Cl8 C56 C55 118.9(4) yes
C51 C56 C55 121.7(5) yes
O5 C57 C58 121.7(3) yes
O5 C57 C62 120.3(3) yes
C58 C57 C62 117.7(4) yes
Cl9 C58 C57 118.9(4) yes
Cl9 C58 C59 120.0(4) yes
C57 C58 C59 121.1(4) yes
C58 C59 C60 120.0(5) yes
C59 C60 C61 120.9(5) yes
C60 C61 C62 119.4(5) yes
Cl10 C62 C57 117.0(3) yes
Cl10 C62 C61 122.1(4) yes
C57 C62 C61 120.9(4) yes
O6 C63 C64 119.1(4) yes
O6 C63 C68 120.7(4) yes
C64 C63 C68 120.1(4) yes
Cl11 C64 C63 119.2(4) yes
Cl11 C64 C65 121.6(5) yes
C63 C64 C65 119.2(5) yes
C64 C65 C66 120.3(6) yes
C65 C66 C67 121.4(5) yes
C66 C67 C68 119.0(5) yes
Cl12 C68 C63 119.8(3) yes
Cl12 C68 C67 120.1(4) yes
C63 C68 C67 120.1(4) yes
O7 C69 C70 120.0(3) yes
O7 C69 C74 120.8(3) yes
C70 C69 C74 119.1(4) yes
Cl13 C70 C69 119.1(3) yes
Cl13 C70 C71 120.2(4) yes
C69 C70 C71 120.7(4) yes
C70 C71 C72 119.2(4) yes
C71 C72 C73 121.5(5) yes
C72 C73 C74 118.2(4) yes
Cl14 C74 C69 119.2(3) yes
Cl14 C74 C73 119.6(3) yes
C69 C74 C73 121.2(4) yes
O8 C75 C76 119.4(3) yes
O8 C75 C80 121.6(3) yes
C76 C75 C80 118.8(3) yes
Cl15 C76 C75 119.7(3) yes
Cl15 C76 C77 119.4(3) yes
C75 C76 C77 120.8(4) yes
C76 C77 C78 119.0(4) yes
C77 C78 C79 121.7(4) yes
C78 C79 C80 118.8(4) yes
Cl16 C80 C75 118.8(3) yes
Cl16 C80 C79 120.3(3) yes
C75 C80 C79 120.9(4) yes
N9 C81 C82 122.8(4) yes
C81 C82 C83 119.9(4) yes
C82 C83 C84 118.3(4) yes
C83 C84 C85 119.5(4) yes
N9 C85 C84 122.3(4) yes
O9 C86 C87 105.2(5) yes
C86 C87 C88 102.8(5) yes
C87 C88 C89 106.2(5) yes
O9 C89 C88 104.6(5) yes
O10 C90 C91 109.6(7) yes
C90 C91 C92 103.4(7) yes
C91 C92 C93 104.8(7) yes
O10 C93 C92 112.3(7) yes
O11 C94 C95 103.9(16) yes
O11a C94a C95a 106(3) yes
C94 C95 C96 105.5(18) yes
C94a C95a C96a 105.4(18) yes
C95a C96a C97a 102(2) yes
O11 C97 C96 105.8(15) yes
O11a C97a C96a 105(2) yes
C95 C96 C97 103.6(15) yes
C2 C3 H3 121.537 no
C4 C3 H3 121.534 no
C7 C8 H8 121.810 no
C9 C8 H8 121.828 no
C10 C11 H11 121.710 no
C12 C11 H11 121.720 no
C15 C16 H16 121.690 no
C17 C16 H16 121.691 no
C18 C19 H19 121.435 no
C20 C19 H19 121.434 no
C23 C24 H24 121.554 no
C25 C24 H24 121.539 no
C26 C27 H27 121.764 no
C28 C27 H27 121.766 no
C1 C32 H32 121.359 no
C31 C32 H32 121.365 no
C34 C35 H35 120.447 no
C36 C35 H35 120.441 no
C35 C36 H36 119.464 no
C37 C36 H36 119.468 no
C36 C37 H37 120.934 no
C38 C37 H37 120.933 no
C40 C41 H41 120.300 no
C42 C41 H41 120.306 no
C41 C42 H42 119.239 no
C43 C42 H42 119.242 no
C42 C43 H43 120.533 no
C44 C43 H43 120.529 no
C46 C47 H47 120.700 no
C48 C47 H47 120.680 no
C47 C48 H48 118.954 no
C49 C48 H48 118.948 no
C48 C49 H49 120.829 no
C50 C49 H49 120.830 no
C52 C53 H53 121.207 no
C54 C53 H53 121.204 no
C53 C54 H54 118.827 no
C55 C54 H54 118.818 no
C54 C55 H55 120.592 no
C56 C55 H55 120.584 no
C58 C59 H59 119.988 no
C60 C59 H59 119.978 no
C59 C60 H60 119.540 no
C61 C60 H60 119.544 no
C60 C61 H61 120.305 no
C62 C61 H61 120.294 no
C64 C65 H65 119.863 no
C66 C65 H65 119.862 no
C65 C66 H66 119.314 no
C67 C66 H66 119.304 no
C66 C67 H67 120.499 no
C68 C67 H67 120.515 no
C70 C71 H71 120.384 no
C72 C71 H71 120.407 no
C71 C72 H72 119.220 no
C73 C72 H72 119.233 no
C72 C73 H73 120.900 no
C74 C73 H73 120.883 no
C76 C77 H77 120.501 no
C78 C77 H77 120.501 no
C77 C78 H78 119.141 no
C79 C78 H78 119.153 no
C78 C79 H79 120.592 no
C80 C79 H79 120.594 no
N9 C81 H81 118.590 no
C82 C81 H81 118.592 no
C81 C82 H82 120.067 no
C83 C82 H82 120.061 no
C82 C83 H83 120.866 no
C84 C83 H83 120.849 no
C83 C84 H84 120.228 no
C85 C84 H84 120.233 no
N9 C85 H85 118.837 no
C84 C85 H85 118.832 no
O9 C86 H86A 110.706 no
O9 C86 H86B 110.700 no
C87 C86 H86A 110.701 no
C87 C86 H86B 110.699 no
H86A C86 H86B 108.795 no
C86 C87 H87A 111.199 no
C86 C87 H87B 111.194 no
C88 C87 H87A 111.208 no
C88 C87 H87B 111.203 no
H87A C87 H87B 109.119 no
C87 C88 H88A 110.477 no
C87 C88 H88B 110.486 no
C89 C88 H88A 110.485 no
C89 C88 H88B 110.492 no
H88A C88 H88B 108.661 no
O9 C89 H89A 110.829 no
O9 C89 H89B 110.822 no
C88 C89 H89A 110.829 no
C88 C89 H89B 110.824 no
H89A C89 H89B 108.896 no
O10 C90 H90A 109.752 no
O10 C90 H90B 109.752 no
C91 C90 H90A 109.738 no
C91 C90 H90B 109.733 no
H90A C90 H90B 108.208 no
C90 C91 H91A 111.083 no
C90 C91 H91B 111.091 no
C92 C91 H91A 111.089 no
C92 C91 H91B 111.088 no
H91A C91 H91B 109.053 no
C91 C92 H92A 110.781 no
C91 C92 H92B 110.779 no
C93 C92 H92A 110.784 no
C93 C92 H92B 110.781 no
H92A C92 H92B 108.870 no
O10 C93 H93A 109.159 no
O10 C93 H93B 109.150 no
C92 C93 H93A 109.158 no
C92 C93 H93B 109.149 no
H93A C93 H93B 107.875 no
O11 C94 H94A 110.972 no
O11 C94 H94B 110.971 no
C95 C94 H94A 110.971 no
C95 C94 H94B 110.970 no
H94A C94 H94B 108.971 no
O11a C94a H94C 110.632 no
O11a C94a H94D 110.620 no
C95a C94a H94C 110.617 no
C95a C94a H94D 110.617 no
H94C C94a H94D 108.757 no
C94 C95 H95A 110.637 no
C94 C95 H95B 110.624 no
C96 C95 H95A 110.642 no
C96 C95 H95B 110.631 no
H95A C95 H95B 108.760 no
C94a C95a H95C 110.649 no
C94a C95a H95D 110.649 no
C96a C95a H95C 110.651 no
C96a C95a H95D 110.654 no
H95C C95a H95D 108.786 no
C95a C96a H96C 111.315 no
C95a C96a H96D 111.328 no
C97a C96a H96C 111.336 no
C97a C96a H96D 111.330 no
H96C C96a H96D 109.215 no
O11 C97 H97A 110.561 no
O11 C97 H97B 110.573 no
C96 C97 H97A 110.565 no
C96 C97 H97B 110.563 no
H97A C97 H97B 108.722 no
O11a C97a H97C 110.660 no
O11a C97a H97D 110.662 no
C96a C97a H97C 110.671 no
C96a C97a H97D 110.669 no
H97C C97a H97D 108.782 no
C95 C96 H96A 111.031 no
C95 C96 H96B 111.029 no
C97 C96 H96A 111.040 no
C97 C96 H96B 111.038 no
H96A C96 H96B 109.019 no

loop_
_geom_bond_atom_site_label_1
_geom_bond_atom_site_label_2
_geom_bond_distance
_geom_bond_publ_flag
Zn1 N1 2.019(3) yes
Zn1 N3 2.029(3) yes
Zn1 N5 2.019(3) yes
Zn1 N7 2.046(3) yes
Zn1 N9 2.121(3) yes
Cl1 C34 1.731(4) yes
Cl2 C38 1.727(4) yes
Cl3 C40 1.722(5) yes
Cl4 C44 1.735(4) yes
Cl5 C46 1.741(6) yes
Cl6 C50 1.731(5) yes
Cl7 C52 1.726(5) yes
Cl8 C56 1.748(5) yes
Cl9 C58 1.719(4) yes
Cl10 C62 1.732(5) yes
Cl11 C64 1.727(6) yes
Cl12 C68 1.722(5) yes
Cl13 C70 1.738(4) yes
Cl14 C74 1.731(4) yes
Cl15 C76 1.730(4) yes
Cl16 C80 1.719(4) yes
O1 C1 1.381(4) yes
O1 C33 1.385(4) yes
O2 C2 1.387(4) yes
O2 C39 1.380(4) yes
O3 C9 1.383(4) yes
O3 C45 1.365(5) yes
O4 C10 1.383(4) yes
O4 C51 1.367(5) yes
O5 C17 1.388(5) yes
O5 C57 1.367(4) yes
O6 C18 1.379(4) yes
O6 C63 1.371(5) yes
O7 C25 1.376(4) yes
O7 C69 1.378(4) yes
O8 C26 1.380(4) yes
O8 C75 1.380(5) yes
O9 C86 1.429(8) yes
O9 C89 1.399(7) yes
O10 C90 1.379(11) yes
O10 C93 1.343(10) yes
O11a C94a 1.42(4) yes
O11a C97a 1.42(4) yes
O11 C94 1.43(3) yes
O11 C97 1.41(3) yes
N1 C5 1.369(4) yes
N1 C30 1.371(4) yes
N2 C5 1.335(4) yes
N2 C6 1.346(4) yes
N3 C6 1.380(4) yes
N3 C13 1.368(4) yes
N4 C13 1.334(4) yes
N4 C14 1.327(4) yes
N5 C14 1.377(4) yes
N5 C21 1.371(4) yes
N6 C21 1.327(4) yes
N6 C22 1.337(4) yes
N7 C22 1.370(4) yes
N7 C29 1.364(4) yes
N8 C29 1.329(4) yes
N8 C30 1.331(4) yes
N9 C81 1.356(5) yes
N9 C85 1.345(5) yes
C1 C2 1.414(5) yes
C1 C32 1.383(5) yes
C2 C3 1.382(5) yes
C3 C4 1.403(4) yes
C4 C5 1.461(4) yes
C4 C31 1.399(4) yes
C6 C7 1.463(4) yes
C7 C8 1.394(4) yes
C7 C12 1.393(5) yes
C8 C9 1.393(5) yes
C9 C10 1.399(5) yes
C10 C11 1.386(5) yes
C11 C12 1.396(5) yes
C12 C13 1.459(4) yes
C14 C15 1.459(4) yes
C15 C16 1.405(5) yes
C15 C20 1.389(4) yes
C16 C17 1.379(5) yes
C17 C18 1.419(5) yes
C18 C19 1.384(5) yes
C19 C20 1.394(5) yes
C20 C21 1.474(5) yes
C22 C23 1.469(5) yes
C23 C24 1.409(4) yes
C23 C28 1.387(5) yes
C24 C25 1.388(5) yes
C25 C26 1.409(5) yes
C26 C27 1.382(5) yes
C27 C28 1.408(5) yes
C28 C29 1.462(4) yes
C30 C31 1.452(4) yes
C31 C32 1.398(4) yes
C33 C34 1.380(5) yes
C33 C38 1.370(5) yes
C34 C35 1.388(6) yes
C35 C36 1.377(6) yes
C36 C37 1.390(6) yes
C37 C38 1.393(6) yes
C39 C40 1.396(5) yes
C39 C44 1.388(5) yes
C40 C41 1.396(6) yes
C41 C42 1.373(9) yes
C42 C43 1.369(8) yes
C43 C44 1.374(7) yes
C45 C46 1.384(6) yes
C45 C50 1.376(5) yes
C46 C47 1.395(8) yes
C47 C48 1.352(10) yes
C48 C49 1.387(9) yes
C49 C50 1.369(7) yes
C51 C52 1.382(6) yes
C51 C56 1.383(6) yes
C52 C53 1.414(7) yes
C53 C54 1.403(9) yes
C54 C55 1.355(9) yes
C55 C56 1.377(8) yes
C57 C58 1.386(5) yes
C57 C62 1.382(5) yes
C58 C59 1.390(7) yes
C59 C60 1.350(8) yes
C60 C61 1.362(8) yes
C61 C62 1.403(7) yes
C63 C64 1.391(7) yes
C63 C68 1.382(6) yes
C64 C65 1.393(7) yes
C65 C66 1.356(8) yes
C66 C67 1.381(8) yes
C67 C68 1.394(6) yes
C69 C70 1.386(5) yes
C69 C74 1.374(5) yes
C70 C71 1.373(6) yes
C71 C72 1.370(7) yes
C72 C73 1.383(7) yes
C73 C74 1.384(6) yes
C75 C76 1.389(5) yes
C75 C80 1.386(5) yes
C76 C77 1.386(6) yes
C77 C78 1.369(6) yes
C78 C79 1.379(7) yes
C79 C80 1.385(6) yes
C81 C82 1.364(6) yes
C82 C83 1.375(6) yes
C83 C84 1.372(6) yes
C84 C85 1.388(5) yes
C86 C87 1.509(8) yes
C87 C88 1.503(8) yes
C88 C89 1.480(8) yes
C90 C91 1.465(13) yes
C91 C92 1.515(11) yes
C92 C93 1.416(11) yes
C94 C95 1.56(4) yes
C94a C95a 1.55(4) yes
C95 C96 1.55(3) yes
C95a C96a 1.56(4) yes
C96a C97a 1.56(4) yes
C97 C96 1.55(3) yes
C3 H3 0.950 no
C8 H8 0.950 no
C11 H11 0.950 no
C16 H16 0.950 no
C19 H19 0.950 no
C24 H24 0.950 no
C27 H27 0.950 no
C32 H32 0.950 no
C35 H35 0.950 no
C36 H36 0.950 no
C37 H37 0.950 no
C41 H41 0.950 no
C42 H42 0.950 no
C43 H43 0.950 no
C47 H47 0.950 no
C48 H48 0.950 no
C49 H49 0.950 no
C53 H53 0.950 no
C54 H54 0.950 no
C55 H55 0.950 no
C59 H59 0.950 no
C60 H60 0.950 no
C61 H61 0.950 no
C65 H65 0.950 no
C66 H66 0.950 no
C67 H67 0.950 no
C71 H71 0.950 no
C72 H72 0.950 no
C73 H73 0.950 no
C77 H77 0.950 no
C78 H78 0.950 no
C79 H79 0.950 no
C81 H81 0.950 no
C82 H82 0.950 no
C83 H83 0.950 no
C84 H84 0.950 no
C85 H85 0.950 no
C86 H86A 0.990 no
C86 H86B 0.990 no
C87 H87A 0.990 no
C87 H87B 0.990 no
C88 H88A 0.990 no
C88 H88B 0.990 no
C89 H89A 0.990 no
C89 H89B 0.990 no
C90 H90A 0.990 no
C90 H90B 0.990 no
C91 H91A 0.990 no
C91 H91B 0.990 no
C92 H92A 0.990 no
C92 H92B 0.990 no
C93 H93A 0.990 no
C93 H93B 0.990 no
C94 H94A 0.990 no
C94 H94B 0.990 no
C94a H94C 0.990 no
C94a H94D 0.990 no
C95 H95A 0.990 no
C95 H95B 0.990 no
C95a H95C 0.990 no
C95a H95D 0.990 no
C96a H96C 0.990 no
C96a H96D 0.990 no
C97 H97A 0.990 no
C97 H97B 0.990 no
C97a H97C 0.990 no
C97a H97D 0.990 no
C96 H96A 0.990 no
C96 H96B 0.990 no

loop_
_geom_contact_atom_site_label_1
_geom_contact_atom_site_label_2
_geom_contact_distance
_geom_contact_publ_flag
_geom_contact_site_symmetry_2
Zn1 N2 3.434(3) no .
Zn1 N4 3.416(3) no .
Zn1 N6 3.427(3) no .
Zn1 N8 3.402(3) no .
Cl1 O1 2.926(3) no .
Cl1 C1 3.348(4) no .
Cl2 O1 2.970(3) no .
Cl3 O2 2.984(3) no .
Cl4 O1 3.530(3) no .
Cl4 O2 2.950(3) no .
Cl4 C2 3.242(4) no .
Cl5 O3 2.932(4) no .
Cl5 C8 3.519(4) no .
Cl5 C9 3.382(4) no .
Cl6 O3 2.918(3) no .
Cl7 O4 2.974(3) no .
Cl7 C10 3.095(4) no .
Cl7 C11 3.382(4) no .
Cl8 O4 2.914(3) no .
Cl9 O5 2.957(3) no .
Cl10 O5 2.884(3) no .
Cl10 C17 3.297(4) no .
Cl11 O6 2.918(3) no .
Cl11 C18 3.466(4) no .
Cl12 O6 2.958(3) no .
Cl12 C18 3.450(4) no .
Cl13 O7 2.938(3) no .
Cl13 C25 3.484(4) no .
Cl14 O7 2.943(3) no .
Cl14 C25 3.453(4) no .
Cl15 O8 2.941(3) no .
Cl16 O8 2.956(3) no .
Cl16 C26 3.303(4) no .
O1 O2 2.618(3) no .
O3 O4 2.525(4) no .
O5 O6 2.558(4) no .
O7 O8 2.512(4) no .
N1 C6 2.922(4) no .
N1 C29 2.907(4) no .
N1 C81 3.359(5) no .
N2 C3 3.139(4) no .
N2 C8 3.150(4) no .
N2 C12 3.578(4) no .
N2 C13 3.532(4) no .
N2 C30 3.526(4) no .
N2 C31 3.570(4) no .
N3 C5 2.910(4) no .
N3 C14 2.908(4) no .
N4 C6 3.526(4) no .
N4 C7 3.564(4) no .
N4 C11 3.103(4) no .
N4 C16 3.108(4) no .
N4 C20 3.553(4) no .
N4 C21 3.528(4) no .
N5 C13 2.912(4) no .
N5 C22 2.902(4) no .
N5 C85 3.323(5) no .
N6 C14 3.531(4) no .
N6 C15 3.569(4) no .
N6 C19 3.135(4) no .
N6 C24 3.155(4) no .
N6 C28 3.574(4) no .
N6 C29 3.527(4) no .
N7 C21 2.901(4) no .
N7 C30 2.900(4) no .
N7 C81 3.572(5) no .
N8 C4 3.557(4) no .
N8 C5 3.520(4) no .
N8 C22 3.519(4) no .
N8 C23 3.554(4) no .
N8 C27 3.121(4) no .
N8 C32 3.109(4) no .
N9 C83 2.785(5) no .
C1 C4 2.768(5) no .
C1 C34 3.167(5) no .
C1 C38 3.284(5) no .
C1 C39 3.540(5) no .
C2 C31 2.750(4) no .
C2 C40 3.318(5) no .
C2 C44 3.115(5) no .
C3 C32 2.858(4) no .
C3 C39 2.833(5) no .
C3 C40 3.405(5) no .
C3 C44 3.579(5) no .
C7 C10 2.749(5) no .
C8 C11 2.862(5) no .
C8 C45 2.821(5) no .
C8 C46 3.290(5) no .
C9 C12 2.747(4) no .
C9 C46 3.175(6) no .
C9 C50 3.268(5) no .
C9 C51 3.580(5) no .
C10 C45 3.584(5) no .
C10 C52 3.058(6) no .
C10 C56 3.449(6) no .
C11 C51 2.880(5) no .
C11 C52 3.304(6) no .
C15 C18 2.750(5) no .
C16 C19 2.860(5) no .
C16 C57 2.806(5) no .
C16 C58 3.487(5) no .
C16 C62 3.453(5) no .
C17 C20 2.759(5) no .
C17 C58 3.299(5) no .
C17 C62 3.164(5) no .
C17 C63 3.596(5) no .
C18 C57 3.598(5) no .
C18 C64 3.199(6) no .
C18 C68 3.194(5) no .
C19 C63 2.782(5) no .
C19 C64 3.492(6) no .
C19 C68 3.333(5) no .
C23 C26 2.764(5) no .
C24 C27 2.864(5) no .
C24 C69 2.790(4) no .
C24 C70 3.436(5) no .
C24 C74 3.414(5) no .
C25 C28 2.753(4) no .
C25 C70 3.217(5) no .
C25 C74 3.200(5) no .
C26 C69 3.597(5) no .
C26 C76 3.350(5) no .
C26 C80 3.163(5) no .
C27 C75 2.845(5) no .
C27 C80 3.386(5) no .
C30 C81 3.588(5) no .
C32 C33 2.804(5) no .
C32 C34 3.423(5) no .
C32 C38 3.480(5) no .
C33 C36 2.771(6) no .
C34 C37 2.769(6) no .
C35 C38 2.757(6) no .
C39 C42 2.769(7) no .
C40 C43 2.774(7) no .
C41 C44 2.751(7) no .
C45 C48 2.747(8) no .
C46 C49 2.758(7) no .
C47 C50 2.757(7) no .
C51 C54 2.756(7) no .
C52 C55 2.785(8) no .
C53 C56 2.770(7) no .
C57 C60 2.781(7) no .
C58 C61 2.746(7) no .
C59 C62 2.746(7) no .
C63 C66 2.755(6) no .
C64 C67 2.777(7) no .
C65 C68 2.763(8) no .
C69 C72 2.750(6) no .
C70 C73 2.764(6) no .
C71 C74 2.755(6) no .
C75 C78 2.761(6) no .
C76 C79 2.766(5) no .
C77 C80 2.766(6) no .
C81 C84 2.705(5) no .
C82 C85 2.708(6) no .
Cl1 C88 3.452(6) no 1_556
Cl1 C94 3.59(2) no 2_656
Cl2 C73 3.530(5) no 2_655
Cl4 Cl12 3.5449(17) no 2_655
Cl4 C67 3.530(5) no 2_655
Cl4 C73 3.518(5) no 2_655
Cl5 C20 3.534(4) no 2_755
Cl6 Cl16 3.5999(19) no 2_655
Cl6 C79 3.551(5) no 2_655
Cl6 C80 3.577(4) no 2_655
Cl7 N6 3.333(3) no 2_755
Cl7 C22 3.403(4) no 2_755
Cl7 C23 3.403(4) no 2_755
Cl7 C24 3.444(4) no 2_755
Cl7 C84 3.574(4) no 2_755
Cl8 C95a 3.46(3) no 2_655
Cl9 C47 3.593(6) no 2_745
Cl10 O10 3.183(6) no 2_655
Cl10 C82 3.518(5) no 1_554
Cl10 C97a 3.58(3) no 2_655
Cl11 N2 3.439(3) no 2_745
Cl12 Cl4 3.5449(17) no 2_645
Cl12 C55 3.511(6) no 2_744
Cl14 C4 3.427(3) no 2_645
Cl16 Cl6 3.5999(19) no 2_645
Cl16 C7 3.451(4) no 2_645
Cl16 C8 3.303(4) no 2_645
O2 C77 3.534(5) no 2_656
O3 C84 3.443(5) no 2_755
O4 C83 3.500(5) no 2_755
O4 C84 3.278(4) no 2_755
O8 C89 3.573(6) no 2_645
O9 C41 3.376(6) no 2_645
O9 C42 3.521(7) no 2_645
O9 C48 3.234(8) no 2_645
O10 Cl10 3.183(6) no 2_645
O10 C82 3.477(7) no 2_646
O10 C97a 3.55(3) no .
O11a C81 3.53(3) no 2_646
N2 Cl11 3.439(3) no 2_755
N3 C86 3.504(7) no .
N3 C87 3.515(6) no .
N4 C87 3.573(6) no .
N6 Cl7 3.333(3) no 2_745
N6 C43 3.178(6) no 2_645
N8 C49 3.494(6) no 2_645
C3 C94a 3.52(3) no 2_656
C4 Cl14 3.427(3) no 2_655
C4 C94a 3.59(3) no 2_656
C7 Cl16 3.451(4) no 2_655
C8 Cl16 3.303(4) no 2_655
C13 C87 3.412(6) no .
C20 Cl5 3.534(4) no 2_745
C22 Cl7 3.403(4) no 2_745
C22 C43 3.587(6) no 2_645
C23 Cl7 3.403(4) no 2_745
C24 Cl7 3.444(4) no 2_745
C36 C58 3.450(6) no 1_456
C38 C60 3.559(7) no 1_456
C41 O9 3.376(6) no 2_655
C42 O9 3.521(7) no 2_655
C43 N6 3.178(6) no 2_655
C43 C22 3.587(6) no 2_655
C46 C72 3.454(6) no 1_565
C47 Cl9 3.593(6) no 2_755
C47 C73 3.489(7) no 1_565
C48 O9 3.234(8) no 2_655
C48 C73 3.503(8) no 1_565
C48 C74 3.472(7) no 1_565
C49 N8 3.494(6) no 2_655
C51 C83 3.378(6) no 2_755
C51 C84 3.559(5) no 2_755
C52 C83 3.561(6) no 2_755
C55 Cl12 3.511(6) no 2_754
C58 C36 3.450(6) no 1_654
C60 C38 3.559(7) no 1_654
C64 C95 3.31(3) no 1_654
C64 C95a 3.54(4) no 1_654
C65 C95 3.54(3) no 1_654
C66 C81 3.562(7) no 2_745
C67 Cl4 3.530(5) no 2_645
C72 C46 3.454(6) no 1_545
C73 Cl2 3.530(5) no 2_645
C73 Cl4 3.518(5) no 2_645
C73 C47 3.489(7) no 1_545
C73 C48 3.503(8) no 1_545
C74 C48 3.472(7) no 1_545
C77 O2 3.534(5) no 2_646
C79 Cl6 3.551(5) no 2_645
C80 Cl6 3.577(4) no 2_645
C81 O11a 3.53(3) no 2_656
C81 C66 3.562(7) no 2_755
C82 Cl10 3.518(5) no 1_556
C82 O10 3.477(7) no 2_656
C82 C97a 3.42(3) no 2_656
C83 O4 3.500(5) no 2_745
C83 C51 3.378(6) no 2_745
C83 C52 3.561(6) no 2_745
C84 Cl7 3.574(4) no 2_745
C84 O3 3.443(5) no 2_745
C84 O4 3.278(4) no 2_745
C84 C51 3.559(5) no 2_745
C86 N3 3.504(7) no .
C87 N3 3.515(6) no .
C87 N4 3.573(6) no .
C87 C13 3.412(6) no .
C88 Cl1 3.452(6) no 1_554
C89 O8 3.573(6) no 2_655
C94 Cl1 3.59(2) no 2_646
C94a C3 3.52(3) no 2_646
C94a C4 3.59(3) no 2_646
C95 C64 3.31(3) no 1_456
C95 C65 3.54(3) no 1_456
C95a Cl8 3.46(3) no 2_645
C95a C64 3.54(4) no 1_456
C97a Cl10 3.58(3) no 2_645
C97a O10 3.55(3) no .
C97a C82 3.42(3) no 2_646
Zn1 H81 3.0441 no .
Zn1 H85 3.0851 no .
Cl1 H35 2.8182 no .
Cl2 H37 2.7857 no .
Cl3 H3 3.0519 no .
Cl3 H41 2.8280 no .
Cl4 H43 2.7888 no .
Cl5 H8 3.2665 no .
Cl5 H47 2.8694 no .
Cl6 H49 2.7884 no .
Cl7 H11 3.4094 no .
Cl7 H53 2.8547 no .
Cl8 H55 2.7984 no .
Cl9 H16 3.5883 no .
Cl9 H59 2.8050 no .
Cl10 H61 2.8759 no .
Cl11 H65 2.8454 no .
Cl12 H19 3.3721 no .
Cl12 H67 2.8216 no .
Cl13 H71 2.8124 no .
Cl14 H73 2.8124 no .
Cl15 H77 2.8040 no .
Cl16 H27 3.5129 no .
Cl16 H79 2.8170 no .
O1 H32 2.6733 no .
O2 H3 2.6279 no .
O3 H8 2.6961 no .
O4 H11 2.6836 no .
O5 H16 2.6810 no .
O6 H19 2.6800 no .
O7 H24 2.6861 no .
O8 H27 2.6904 no .
O9 H87A 3.1194 no .
O9 H87B 2.8536 no .
O9 H88A 3.0819 no .
O9 H88B 2.7661 no .
O10 H91A 2.9464 no .
O10 H91B 3.0275 no .
O10 H92A 2.9807 no .
O10 H92B 2.9219 no .
O11a H95C 3.0992 no .
O11a H95D 2.9492 no .
O11a H96C 3.1744 no .
O11a H96D 2.8429 no .
O11 H96A 3.1316 no .
O11 H96B 2.8858 no .
O11 H95A 3.1219 no .
O11 H95B 2.8948 no .
N1 H81 2.7779 no .
N2 H3 2.9933 no .
N2 H8 3.0027 no .
N4 H11 2.9465 no .
N4 H16 2.9559 no .
N5 H85 2.7803 no .
N6 H19 2.9814 no .
N6 H24 3.0101 no .
N7 H81 3.5278 no .
N8 H27 2.9702 no .
N8 H32 2.9539 no .
N8 H81 3.1259 no .
N9 H82 3.2370 no .
N9 H84 3.2428 no .
C1 H3 3.3080 no .
C2 H32 3.2979 no .
C4 H32 3.3037 no .
C5 H3 2.8985 no .
C5 H81 3.4549 no .
C6 H8 2.8856 no .
C7 H11 3.2977 no .
C9 H11 3.2960 no .
C10 H8 3.3026 no .
C12 H8 3.2969 no .
C13 H11 2.8740 no .
C14 H16 2.8805 no .
C14 H85 3.2048 no .
C15 H19 3.2887 no .
C17 H19 3.3076 no .
C18 H16 3.3066 no .
C20 H16 3.3033 no .
C21 H19 2.8863 no .
C21 H85 3.1188 no .
C22 H24 2.9059 no .
C23 H27 3.3066 no .
C25 H27 3.3026 no .
C26 H24 3.3046 no .
C28 H24 3.2954 no .
C29 H27 2.8889 no .
C29 H81 3.4132 no .
C30 H32 2.8745 no .
C30 H81 2.8314 no .
C31 H3 3.3023 no .
C31 H81 3.5712 no .
C33 H32 2.5391 no .
C33 H35 3.2664 no .
C33 H37 3.2703 no .
C34 H32 3.0538 no .
C34 H36 3.2414 no .
C35 H37 3.2675 no .
C37 H35 3.2662 no .
C38 H32 3.0108 no .
C38 H36 3.2470 no .
C39 H3 2.6211 no .
C39 H41 3.2780 no .
C39 H43 3.2697 no .
C40 H3 2.8418 no .
C40 H42 3.2476 no .
C41 H43 3.2490 no .
C43 H41 3.2470 no .
C44 H3 3.4223 no .
C44 H42 3.2191 no .
C45 H8 2.5755 no .
C45 H47 3.2727 no .
C45 H49 3.2534 no .
C46 H8 2.7994 no .
C46 H48 3.2215 no .
C47 H49 3.2507 no .
C49 H47 3.2547 no .
C50 H8 3.2982 no .
C50 H48 3.2215 no .
C51 H11 2.6556 no .
C51 H53 3.2837 no .
C51 H55 3.2662 no .
C52 H11 2.9889 no .
C52 H54 3.2681 no .
C53 H55 3.2739 no .
C55 H53 3.2709 no .
C56 H11 3.4045 no .
C56 H54 3.2079 no .
C57 H16 2.5561 no .
C57 H59 3.2700 no .
C57 H61 3.2771 no .
C58 H16 3.0083 no .
C58 H60 3.2314 no .
C59 H61 3.2163 no .
C61 H59 3.2159 no .
C62 H16 3.1178 no .
C62 H60 3.2471 no .
C63 H19 2.5212 no .
C63 H65 3.2599 no .
C63 H67 3.2644 no .
C64 H19 3.1314 no .
C64 H66 3.2387 no .
C65 H67 3.2411 no .
C66 H72 3.5574 no .
C67 H65 3.2407 no .
C68 H19 2.8522 no .
C68 H66 3.2483 no .
C69 H24 2.5295 no .
C69 H71 3.2562 no .
C69 H73 3.2609 no .
C70 H24 3.0209 no .
C70 H72 3.2222 no .
C71 H73 3.2606 no .
C72 H66 3.5291 no .
C73 H71 3.2593 no .
C74 H24 2.9864 no .
C74 H72 3.2333 no .
C75 H27 2.5973 no .
C75 H77 3.2710 no .
C75 H79 3.2691 no .
C76 H27 3.2373 no .
C76 H78 3.2308 no .
C77 H79 3.2550 no .
C78 H36 3.5451 no .
C79 H77 3.2558 no .
C80 H27 2.9909 no .
C80 H78 3.2360 no .
C81 H83 3.2335 no .
C81 H85 3.1644 no .
C82 H84 3.2229 no .
C83 H81 3.2213 no .
C83 H85 3.2348 no .
C84 H82 3.2212 no .
C85 H81 3.1617 no .
C85 H83 3.2498 no .
C86 H88A 3.0407 no .
C86 H88B 3.0103 no .
C86 H89A 2.6230 no .
C86 H89B 3.1121 no .
C87 H89A 2.8659 no .
C87 H89B 3.1914 no .
C88 H86A 3.1476 no .
C88 H86B 2.8679 no .
C89 H86A 3.1030 no .
C89 H86B 2.6371 no .
C89 H87A 3.0379 no .
C89 H87B 3.0671 no .
C90 H92A 3.0007 no .
C90 H92B 3.0157 no .
C90 H93A 2.8210 no .
C90 H93B 2.9401 no .
C91 H93A 2.9589 no .
C91 H93B 3.0267 no .
C92 H90A 3.0534 no .
C92 H90B 2.9626 no .
C93 H90A 2.9409 no .
C93 H90B 2.8178 no .
C93 H91A 2.9837 no .
C93 H91B 2.9981 no .
C94 H96A 3.2654 no .
C94 H96B 2.9639 no .
C94 H97A 3.1109 no .
C94 H97B 3.0005 no .
C94a H96C 3.2722 no .
C94a H96D 2.9666 no .
C94a H97C 2.8968 no .
C94a H97D 3.1490 no .
C95 H97A 3.2182 no .
C95 H97B 2.9521 no .
C95a H97C 2.8853 no .
C95a H97D 3.2466 no .
C96a H94C 3.0547 no .
C96a H94D 3.2140 no .
C97 H94A 3.0885 no .
C97 H94B 3.0261 no .
C97 H95A 3.2331 no .
C97 H95B 2.9271 no .
C97a H94C 3.0740 no .
C97a H94D 3.0017 no .
C97a H95C 3.2304 no .
C97a H95D 2.9153 no .
C96 H94A 3.2400 no .
C96 H94B 3.0050 no .
H35 H36 2.3253 no .
H36 H37 2.3452 no .
H36 H78 2.9412 no .
H41 H42 2.3166 no .
H41 H48 3.3306 no .
H42 H43 2.3155 no .
H47 H48 2.2967 no .
H48 H49 2.3344 no .
H53 H54 2.3536 no .
H54 H55 2.2967 no .
H54 H60 3.4430 no .
H59 H60 2.2935 no .
H60 H61 2.3104 no .
H65 H66 2.2939 no .
H66 H67 2.3281 no .
H66 H72 2.8703 no .
H71 H72 2.3151 no .
H72 H73 2.3353 no .
H77 H78 2.3140 no .
H78 H79 2.3248 no .
H81 H82 2.2949 no .
H82 H83 2.3390 no .
H83 H84 2.3370 no .
H84 H85 2.3248 no .
H86A H87A 2.6328 no .
H86A H87B 2.2433 no .
H86A H89A 3.5621 no .
H86B H87A 2.2408 no .
H86B H87B 2.8238 no .
H86B H88A 3.3081 no .
H86B H89A 2.6354 no .
H86B H89B 3.5773 no .
H87A H88A 2.2080 no .
H87A H88B 2.7431 no .
H87A H89A 3.2583 no .
H87B H88A 2.7222 no .
H87B H88B 2.2076 no .
H88A H89A 2.2159 no .
H88A H89B 2.5743 no .
H88B H89A 2.8068 no .
H88B H89B 2.2139 no .
H90A H91A 2.1595 no .
H90A H91B 2.6563 no .
H90A H92B 3.5203 no .
H90A H93B 3.4590 no .
H90B H91A 2.7203 no .
H90B H91B 2.1573 no .
H90B H92A 3.3839 no .
H90B H93A 3.1444 no .
H91A H92A 2.7502 no .
H91A H92B 2.2223 no .
H91A H93B 3.4679 no .
H91B H92A 2.2222 no .
H91B H92B 2.7399 no .
H91B H93A 3.3984 no .
H92A H93A 2.0924 no .
H92A H93B 2.6115 no .
H92B H93A 2.6611 no .
H92B H93B 2.0944 no .
H96A H95A 2.6502 no .
H96A H95B 2.2801 no .
H96A H97A 2.6676 no .
H96A H97B 2.2735 no .
H96B H94B 3.2101 no .
H96B H95A 2.2824 no .
H96B H95B 2.8575 no .
H96B H97A 2.2758 no .
H96B H97B 2.8482 no .
H94A H95A 2.6840 no .
H94A H95B 2.2755 no .
H94A H97B 3.4552 no .
H94B H95A 2.2771 no .
H94B H95B 2.8462 no .
H94B H97A 3.5167 no .
H95B H97B 3.1483 no .
H94C H95C 2.2563 no .
H94C H95D 2.8162 no .
H94C H96D 3.2705 no .
H94D H95C 2.7060 no .
H94D H95D 2.2564 no .
H94D H97C 3.2488 no .
H95C H96C 2.6647 no .
H95C H96D 2.3021 no .
H95D H96C 2.2982 no .
H95D H96D 2.8730 no .
H95D H97C 3.0637 no .
H96C H97C 2.3045 no .
H96C H97D 2.6424 no .
H96D H97C 2.8804 no .
H96D H97D 2.3086 no .
Zn1 H86A 2.9362 no .
Cl1 H88A 3.1152 no 1_556
Cl1 H88B 3.1709 no 1_556
Cl1 H89B 3.1943 no 1_556
Cl1 H91A 3.4334 no 2_656
Cl1 H92B 3.3513 no 2_656
Cl1 H94A 3.1094 no 2_656
Cl1 H94B 3.5888 no 2_656
Cl2 H67 2.8788 no 2_655
Cl2 H72 3.4304 no 2_655
Cl2 H73 2.7372 no 2_655
Cl2 H84 3.5120 no 1_455
Cl3 H35 3.2737 no 2_656
Cl3 H36 3.1049 no 2_656
Cl3 H77 2.9033 no 2_656
Cl3 H78 3.2503 no 2_656
Cl3 H91B 3.5120 no 1_565
Cl3 H94C 3.5883 no 2_656
Cl4 H67 3.1258 no 2_655
Cl4 H73 3.2684 no 2_655
Cl5 H85 3.3435 no 2_755
Cl6 H27 3.2464 no 2_655
Cl6 H32 3.3136 no 2_655
Cl6 H79 3.4124 no 2_655
Cl7 H24 3.3922 no 2_755
Cl8 H36 3.5028 no 2_655
Cl8 H37 2.9107 no 2_655
Cl8 H78 3.2318 no 2_655
Cl8 H79 3.0351 no 2_655
Cl8 H96A 3.2763 no 2_655
Cl8 H95B 3.5581 no 2_655
Cl8 H97B 3.3849 no 2_655
Cl8 H95C 2.8384 no 2_655
Cl8 H95D 3.5225 no 2_655
Cl8 H96C 3.5346 no 2_655
Cl8 H96D 3.5418 no 2_655
Cl9 H35 3.4938 no 1_654
Cl9 H47 2.6446 no 2_745
Cl9 H89B 3.3045 no 1_655
Cl10 H82 2.7817 no 1_554
Cl10 H83 3.1503 no 1_554
Cl10 H90A 3.4057 no 2_655
Cl10 H97A 3.1240 no 2_655
Cl10 H97C 3.2581 no 2_655
Cl10 H97D 2.9857 no 2_655
Cl11 H8 3.3559 no 2_745
Cl11 H95A 3.0769 no 1_654
Cl11 H95B 3.3832 no 1_654
Cl11 H94D 2.9869 no 1_654
Cl11 H95D 3.1693 no 1_654
Cl12 H54 3.2343 no 2_744
Cl12 H55 2.7393 no 2_744
Cl12 H60 3.4316 no 2_744
Cl12 H90B 2.9800 no 2_655
Cl13 H11 3.3522 no 2_745
Cl13 H16 3.2281 no 2_745
Cl13 H53 3.4769 no 2_745
Cl14 H48 3.4489 no 1_545
Cl14 H86B 3.2993 no 2_645
Cl15 H54 2.9053 no 2_745
Cl15 H59 2.9509 no 2_745
Cl15 H60 3.4395 no 2_745
Cl15 H91B 3.5609 no 2_656
Cl15 H92A 3.3644 no 2_656
Cl16 H8 3.4895 no 2_645
Cl16 H86B 3.2194 no 2_645
Cl16 H87A 3.1634 no 2_645
Cl16 H88A 3.4107 no 2_645
Cl16 H89A 3.4001 no 2_645
O2 H77 2.6270 no 2_656
O2 H94C 3.5421 no 2_656
O3 H84 2.5364 no 2_755
O4 H79 3.4713 no 2_655
O4 H83 3.2405 no 2_755
O4 H84 2.8063 no 2_755
O6 H55 3.3362 no 2_744
O6 H95D 3.0167 no 1_654
O7 H89A 3.2128 no 2_645
O8 H89A 2.5987 no 2_645
O9 H41 2.6638 no 2_645
O9 H42 2.9496 no 2_645
O9 H48 2.3017 no 2_645
O10 H54 3.3822 no 1_446
O10 H82 2.6988 no 2_646
O10 H97D 2.8483 no .
O11a H81 2.8751 no 2_646
O11a H82 3.1896 no 2_646
O11a H93B 3.0646 no .
O11 H88A 3.4392 no 2_645
N1 H86A 3.0774 no .
N1 H86B 3.4602 no .
N2 H65 3.1135 no 2_755
N2 H86B 3.3912 no .
N3 H65 3.1395 no 2_755
N3 H86A 3.2049 no .
N3 H86B 3.3172 no .
N3 H87A 3.0535 no .
N3 H87B 3.5460 no .
N4 H71 2.8007 no 2_755
N4 H87A 3.1073 no .
N4 H87B 3.1448 no .
N5 H86A 3.3103 no .
N5 H87B 3.0593 no .
N6 H42 3.2893 no 2_645
N6 H43 2.3322 no 2_645
N7 H42 3.5450 no 2_645
N7 H86A 3.1649 no .
N8 H49 2.5582 no 2_645
N8 H93A 3.4617 no 2_656
N8 H93B 3.0452 no 2_656
N9 H65 3.1314 no 2_755
N9 H66 2.9192 no 2_755
C1 H94C 3.5287 no 2_656
C2 H77 3.5426 no 2_656
C2 H94A 3.4297 no 2_656
C2 H94C 3.0910 no 2_656
C3 H94C 3.0622 no 2_656
C3 H94D 3.0854 no 2_656
C4 H94B 3.5824 no 2_656
C4 H94C 3.4155 no 2_656
C4 H94D 3.0257 no 2_656
C5 H65 3.4317 no 2_755
C5 H86B 3.4635 no .
C5 H94D 3.3090 no 2_656
C6 H65 2.9856 no 2_755
C6 H86B 3.2699 no .
C6 H87A 3.4176 no .
C7 H87A 3.4589 no .
C9 H84 3.5147 no 2_755
C10 H79 3.4337 no 2_655
C12 H87A 3.0459 no .
C13 H71 3.3805 no 2_755
C13 H87A 2.7589 no .
C13 H87B 3.3290 no .
C14 H71 3.0773 no 2_755
C14 H87A 3.5719 no .
C14 H87B 2.9782 no .
C15 H71 3.5102 no 2_755
C19 H43 3.3443 no 2_645
C20 H43 3.2879 no 2_645
C21 H42 3.3849 no 2_645
C21 H43 2.9061 no 2_645
C22 H42 3.3440 no 2_645
C22 H43 2.9450 no 2_645
C23 H43 3.4345 no 2_645
C23 H53 3.3910 no 2_745
C24 H43 3.5888 no 2_645
C24 H53 3.3662 no 2_745
C25 H53 3.1886 no 2_745
C26 H53 3.0858 no 2_745
C27 H53 3.2014 no 2_745
C27 H92A 3.4422 no 2_656
C27 H93A 3.2382 no 2_656
C28 H53 3.3243 no 2_745
C28 H93A 3.5125 no 2_656
C29 H49 3.0234 no 2_645
C30 H49 2.9349 no 2_645
C30 H93B 3.4155 no 2_656
C31 H49 3.3689 no 2_645
C31 H94B 3.4124 no 2_656
C32 H92B 3.4628 no 2_656
C32 H94B 3.5736 no 2_656
C34 H59 3.3990 no 1_456
C34 H92B 3.0441 no 2_656
C35 H59 3.5936 no 1_456
C35 H89B 3.3772 no 1_556
C35 H91A 3.1797 no 2_656
C35 H92B 3.0521 no 2_656
C39 H77 3.3638 no 2_656
C39 H91B 3.3184 no 1_565
C40 H77 3.4755 no 2_656
C40 H91A 3.5612 no 1_565
C40 H91B 3.0901 no 1_565
C41 H89B 3.5471 no 2_655
C41 H91A 3.4275 no 1_565
C41 H91B 3.5166 no 1_565
C42 H86A 3.5096 no 2_655
C42 H87B 3.4804 no 2_655
C45 H84 3.3228 no 2_755
C46 H72 3.4970 no 1_565
C48 H73 3.5648 no 1_565
C49 H73 3.3598 no 1_565
C50 H73 3.4141 no 1_565
C51 H83 3.1252 no 2_755
C51 H84 3.4409 no 2_755
C53 H93A 3.2174 no 1_664
C54 H93A 3.2918 no 1_664
C55 H96A 3.2982 no 2_655
C55 H96C 3.5951 no 2_655
C56 H83 3.1973 no 2_755
C56 H96A 3.5337 no 2_655
C58 H36 3.5609 no 1_654
C61 H67 3.5649 no 2_754
C61 H96B 2.9806 no 2_655
C61 H97A 3.2375 no 2_655
C61 H96C 3.3333 no 2_655
C61 H97C 3.2207 no 2_655
C62 H97A 3.2944 no 2_655
C63 H96A 3.3001 no 1_654
C63 H95A 3.3141 no 1_654
C63 H95B 3.5523 no 1_654
C63 H95D 2.7048 no 1_654
C64 H95A 2.6266 no 1_654
C64 H95B 3.3074 no 1_654
C64 H94D 3.1162 no 1_654
C64 H95D 2.6741 no 1_654
C65 H96B 3.4923 no 1_654
C65 H95A 2.6674 no 1_654
C65 H94D 3.2148 no 1_654
C65 H95D 3.3064 no 1_654
C66 H96B 3.2126 no 1_654
C66 H95A 3.3313 no 1_654
C66 H97C 3.5044 no 1_654
C67 H61 3.2794 no 2_744
C67 H96B 3.1963 no 1_654
C68 H55 3.4598 no 2_744
C68 H96A 3.2383 no 1_654
C68 H96B 3.4661 no 1_654
C68 H95D 3.3264 no 1_654
C71 H85 3.5613 no 2_745
C72 H84 3.5696 no 2_745
C72 H85 3.4174 no 2_745
C74 H48 3.5114 no 1_545
C75 H88A 3.3539 no 2_645
C75 H89A 3.0112 no 2_645
C75 H92A 3.5268 no 2_656
C76 H92A 2.9871 no 2_656
C77 H91B 3.4324 no 2_656
C77 H92A 3.1374 no 2_656
C77 H94A 3.3761 no .
C78 H94A 3.2068 no .
C78 H94C 3.5551 no .
C78 H95C 2.9786 no .
C79 H88A 3.3193 no 2_645
C80 H88A 3.0167 no 2_645
C80 H89A 3.3374 no 2_645
C81 H65 3.2614 no 2_755
C81 H66 3.0056 no 2_755
C81 H93B 3.2907 no 2_656
C81 H97C 3.2091 no 2_656
C82 H66 3.0912 no 2_755
C82 H93B 3.4082 no 2_656
C82 H96B 3.5319 no 2_656
C82 H97C 2.7080 no 2_656
C82 H97D 3.5708 no 2_656
C83 H66 3.0467 no 2_755
C84 H66 2.9417 no 2_755
C84 H72 2.9474 no 2_755
C85 H66 2.8896 no 2_755
C85 H72 2.9557 no 2_755
C86 H42 3.0386 no 2_645
C86 H48 3.0681 no 2_645
C87 H42 3.2602 no 2_645
C88 H41 3.5831 no 2_645
C89 H41 3.0716 no 2_645
C89 H48 3.4868 no 2_645
C90 H97D 3.4193 no .
C91 H35 3.3093 no 2_646
C92 H27 3.4076 no 2_646
C93 H27 3.5504 no 2_646
C93 H81 3.4810 no 2_646
C93 H82 3.1939 no 2_646
C94 H78 3.5516 no .
C95a H78 3.1050 no .
C96a H61 3.4173 no 2_645
C97 H61 3.4328 no 2_645
C97a H61 3.1356 no 2_645
C97a H81 3.4495 no 2_646
C97a H82 2.7693 no 2_646
C96 H61 2.9139 no 2_645
H3 H94C 3.3484 no 2_656
H3 H94D 3.1923 no 2_656
H8 Cl11 3.3559 no 2_755
H8 Cl16 3.4895 no 2_655
H11 Cl13 3.3522 no 2_755
H11 H97B 3.5131 no 2_655
H16 Cl13 3.2281 no 2_755
H16 H71 3.5407 no 2_755
H19 H43 2.9707 no 2_645
H24 Cl7 3.3922 no 2_745
H24 H43 3.1932 no 2_645
H27 Cl6 3.2464 no 2_645
H27 C92 3.4076 no 2_656
H27 C93 3.5503 no 2_656
H27 H92A 2.6967 no 2_656
H27 H93A 2.9705 no 2_656
H32 Cl6 3.3136 no 2_645
H32 H49 3.4133 no 2_645
H32 H92B 2.8188 no 2_656
H32 H93B 3.4559 no 2_656
H35 Cl3 3.2737 no 2_646
H35 Cl9 3.4938 no 1_456
H35 C91 3.3093 no 2_656
H35 H41 3.2532 no 2_646
H35 H88B 3.5357 no 1_556
H35 H89B 2.7350 no 1_556
H35 H91A 2.5634 no 2_656
H35 H91B 3.5144 no 2_656
H35 H92B 3.1009 no 2_656
H36 Cl3 3.1049 no 2_646
H36 Cl8 3.5028 no 2_645
H36 C58 3.5609 no 1_456
H37 Cl8 2.9107 no 2_645
H37 H83 3.0978 no 1_455
H41 O9 2.6638 no 2_655
H41 C88 3.5831 no 2_655
H41 C89 3.0716 no 2_655
H41 H35 3.2532 no 2_656
H41 H88B 3.2312 no 2_655
H41 H89B 2.6811 no 2_655
H41 H91A 3.4058 no 1_565
H42 O9 2.9496 no 2_655
H42 N6 3.2893 no 2_655
H42 N7 3.5450 no 2_655
H42 C21 3.3849 no 2_655
H42 C22 3.3440 no 2_655
H42 C86 3.0386 no 2_655
H42 C87 3.2602 no 2_655
H42 H86A 2.5997 no 2_655
H42 H87B 2.7458 no 2_655
H42 H88B 3.4926 no 2_655
H43 N6 2.3322 no 2_655
H43 C19 3.3443 no 2_655
H43 C20 3.2879 no 2_655
H43 C21 2.9061 no 2_655
H43 C22 2.9450 no 2_655
H43 C23 3.4345 no 2_655
H43 C24 3.5888 no 2_655
H43 H19 2.9707 no 2_655
H43 H24 3.1932 no 2_655
H47 Cl9 2.6446 no 2_755
H48 Cl14 3.4489 no 1_565
H48 O9 2.3017 no 2_655
H48 C74 3.5114 no 1_565
H48 C86 3.0681 no 2_655
H48 C89 3.4868 no 2_655
H48 H86A 3.0042 no 2_655
H48 H86B 3.3055 no 2_655
H49 N8 2.5582 no 2_655
H49 C29 3.0234 no 2_655
H49 C30 2.9349 no 2_655
H49 C31 3.3689 no 2_655
H49 H32 3.4133 no 2_655
H53 Cl13 3.4769 no 2_755
H53 C23 3.3910 no 2_755
H53 C24 3.3662 no 2_755
H53 C25 3.1886 no 2_755
H53 C26 3.0858 no 2_755
H53 C27 3.2014 no 2_755
H53 C28 3.3243 no 2_755
H53 H93A 2.9167 no 1_664
H54 Cl12 3.2343 no 2_754
H54 Cl15 2.9053 no 2_755
H54 O10 3.3822 no 1_664
H54 H90B 3.0036 no 1_664
H54 H93A 3.0384 no 1_664
H55 Cl12 2.7393 no 2_754
H55 O6 3.3362 no 2_754
H55 C68 3.4598 no 2_754
H55 H96A 2.8459 no 2_655
H55 H96C 3.3375 no 2_655
H59 Cl15 2.9509 no 2_755
H59 C34 3.3990 no 1_654
H59 C35 3.5936 no 1_654
H60 Cl12 3.4316 no 2_754
H60 Cl15 3.4395 no 2_755
H60 H67 3.0435 no 2_754
H61 C67 3.2794 no 2_754
H61 C96a 3.4173 no 2_655
H61 C97 3.4328 no 2_655
H61 C97a 3.1356 no 2_655
H61 C96 2.9139 no 2_655
H61 H67 2.9861 no 2_754
H61 H82 3.3273 no 1_554
H61 H83 3.3771 no 1_554
H61 H96A 3.0764 no 2_655
H61 H96B 2.1436 no 2_655
H61 H97A 2.9552 no 2_655
H61 H96C 2.8069 no 2_655
H61 H97C 2.4206 no 2_655
H61 H97D 3.3367 no 2_655
H65 N2 3.1135 no 2_745
H65 N3 3.1395 no 2_745
H65 N9 3.1314 no 2_745
H65 C5 3.4317 no 2_745
H65 C6 2.9856 no 2_745
H65 C81 3.2614 no 2_745
H65 H81 3.2469 no 2_745
H65 H95A 2.8258 no 1_654
H65 H94D 3.1013 no 1_654
H66 N9 2.9192 no 2_745
H66 C81 3.0056 no 2_745
H66 C82 3.0912 no 2_745
H66 C83 3.0467 no 2_745
H66 C84 2.9417 no 2_745
H66 C85 2.8896 no 2_745
H66 H81 3.5540 no 2_745
H66 H84 3.4545 no 2_745
H66 H85 3.4064 no 2_745
H66 H96B 3.5509 no 1_654
H66 H97C 3.5950 no 1_654
H67 Cl2 2.8788 no 2_645
H67 Cl4 3.1258 no 2_645
H67 C61 3.5649 no 2_744
H67 H60 3.0435 no 2_744
H67 H61 2.9861 no 2_744
H67 H96B 3.5267 no 1_654
H71 N4 2.8007 no 2_745
H71 C13 3.3805 no 2_745
H71 C14 3.0773 no 2_745
H71 C15 3.5102 no 2_745
H71 H16 3.5407 no 2_745
H71 H85 3.0221 no 2_745
H72 Cl2 3.4304 no 2_645
H72 C46 3.4970 no 1_545
H72 C84 2.9474 no 2_745
H72 C85 2.9557 no 2_745
H72 H84 2.6833 no 2_745
H72 H85 2.7145 no 2_745
H73 Cl2 2.7372 no 2_645
H73 Cl4 3.2684 no 2_645
H73 C48 3.5648 no 1_545
H73 C49 3.3598 no 1_545
H73 C50 3.4141 no 1_545
H77 Cl3 2.9033 no 2_646
H77 O2 2.6270 no 2_646
H77 C2 3.5426 no 2_646
H77 C39 3.3638 no 2_646
H77 C40 3.4755 no 2_646
H77 H91B 2.9698 no 2_656
H77 H92A 3.3226 no 2_656
H77 H94A 3.2194 no .
H77 H94C 3.3601 no .
H78 Cl3 3.2503 no 2_646
H78 Cl8 3.2318 no 2_645
H78 C94 3.5516 no .
H78 C95a 3.1050 no .
H78 H94A 2.9156 no .
H78 H95B 2.9886 no .
H78 H94C 3.1050 no .
H78 H95C 2.1818 no .
H78 H96D 3.4937 no .
H79 Cl6 3.4124 no 2_645
H79 Cl8 3.0351 no 2_645
H79 O4 3.4713 no 2_645
H79 C10 3.4337 no 2_645
H79 H97B 3.4508 no .
H79 H95C 3.5556 no .
H79 H96D 3.5331 no .
H81 O11a 2.8751 no 2_656
H81 C93 3.4810 no 2_656
H81 C97a 3.4495 no 2_656
H81 H65 3.2469 no 2_755
H81 H66 3.5540 no 2_755
H81 H93A 3.5421 no 2_656
H81 H93B 2.7099 no 2_656
H81 H94B 3.0594 no 2_656
H81 H95A 3.3658 no 2_656
H81 H94D 3.4408 no 2_656
H81 H97C 3.0989 no 2_656
H82 Cl10 2.7817 no 1_556
H82 O10 2.6988 no 2_656
H82 O11a 3.1896 no 2_656
H82 C93 3.1939 no 2_656
H82 C97a 2.7693 no 2_656
H82 H61 3.3273 no 1_556
H82 H93A 3.3113 no 2_656
H82 H93B 2.9502 no 2_656
H82 H96B 3.1402 no 2_656
H82 H97C 2.1825 no 2_656
H82 H97D 2.7324 no 2_656
H83 Cl10 3.1503 no 1_556
H83 O4 3.2405 no 2_745
H83 C51 3.1252 no 2_745
H83 C56 3.1973 no 2_745
H83 H37 3.0978 no 1_655
H83 H61 3.3771 no 1_556
H84 Cl2 3.5120 no 1_655
H84 O3 2.5364 no 2_745
H84 O4 2.8063 no 2_745
H84 C9 3.5147 no 2_745
H84 C45 3.3228 no 2_745
H84 C51 3.4409 no 2_745
H84 C72 3.5696 no 2_755
H84 H66 3.4545 no 2_755
H84 H72 2.6833 no 2_755
H85 Cl5 3.3435 no 2_745
H85 C71 3.5613 no 2_755
H85 C72 3.4174 no 2_755
H85 H66 3.4064 no 2_755
H85 H71 3.0221 no 2_755
H85 H72 2.7145 no 2_755
H86A Zn1 2.9362 no .
H86A N1 3.0774 no .
H86A N3 3.2049 no .
H86A N5 3.3103 no .
H86A N7 3.1649 no .
H86A C42 3.5096 no 2_645
H86A H42 2.5997 no 2_645
H86A H48 3.0042 no 2_645
H86B Cl14 3.2993 no 2_655
H86B Cl16 3.2194 no 2_655
H86B N1 3.4602 no .
H86B N2 3.3912 no .
H86B N3 3.3172 no .
H86B C5 3.4635 no .
H86B C6 3.2699 no .
H86B H48 3.3055 no 2_645
H87A Cl16 3.1634 no 2_655
H87A N3 3.0535 no .
H87A N4 3.1073 no .
H87A C6 3.4176 no .
H87A C7 3.4589 no .
H87A C12 3.0459 no .
H87A C13 2.7589 no .
H87A C14 3.5719 no .
H87B N3 3.5460 no .
H87B N4 3.1448 no .
H87B N5 3.0593 no .
H87B C13 3.3290 no .
H87B C14 2.9782 no .
H87B C42 3.4804 no 2_645
H87B H42 2.7458 no 2_645
H88A Cl1 3.1152 no 1_554
H88A Cl16 3.4107 no 2_655
H88A O11 3.4392 no 2_655
H88A C75 3.3539 no 2_655
H88A C79 3.3193 no 2_655
H88A C80 3.0167 no 2_655
H88B Cl1 3.1709 no 1_554
H88B H35 3.5357 no 1_554
H88B H41 3.2312 no 2_645
H88B H42 3.4926 no 2_645
H88B H90A 3.0835 no 2_655
H88B H91A 2.7732 no 2_655
H89A Cl16 3.4001 no 2_655
H89A O7 3.2128 no 2_655
H89A O8 2.5987 no 2_655
H89A C75 3.0112 no 2_655
H89A C80 3.3374 no 2_655
H89B Cl1 3.1943 no 1_554
H89B Cl9 3.3045 no 1_455
H89B C35 3.3772 no 1_554
H89B C41 3.5471 no 2_645
H89B H35 2.7350 no 1_554
H89B H41 2.6811 no 2_645
H90A Cl10 3.4057 no 2_645
H90A H88B 3.0835 no 2_645
H90A H97D 2.9777 no .
H90B Cl12 2.9799 no 2_645
H90B H54 3.0036 no 1_446
H91A Cl1 3.4334 no 2_646
H91A C35 3.1797 no 2_646
H91A C40 3.5612 no 1_545
H91A C41 3.4275 no 1_545
H91A H35 2.5634 no 2_646
H91A H41 3.4058 no 1_545
H91A H88B 2.7732 no 2_645
H91B Cl3 3.5120 no 1_545
H91B Cl15 3.5609 no 2_646
H91B C39 3.3184 no 1_545
H91B C40 3.0901 no 1_545
H91B C41 3.5166 no 1_545
H91B C77 3.4324 no 2_646
H91B H35 3.5144 no 2_646
H91B H77 2.9698 no 2_646
H92A Cl15 3.3644 no 2_646
H92A C27 3.4422 no 2_646
H92A C75 3.5268 no 2_646
H92A C76 2.9871 no 2_646
H92A C77 3.1374 no 2_646
H92A H27 2.6967 no 2_646
H92A H77 3.3226 no 2_646
H92B Cl1 3.3513 no 2_646
H92B C32 3.4628 no 2_646
H92B C34 3.0441 no 2_646
H92B C35 3.0521 no 2_646
H92B H32 2.8188 no 2_646
H92B H35 3.1009 no 2_646
H93A N8 3.4617 no 2_646
H93A C27 3.2382 no 2_646
H93A C28 3.5125 no 2_646
H93A C53 3.2174 no 1_446
H93A C54 3.2918 no 1_446
H93A H27 2.9705 no 2_646
H93A H53 2.9167 no 1_446
H93A H54 3.0384 no 1_446
H93A H81 3.5421 no 2_646
H93A H82 3.3113 no 2_646
H93B O11a 3.0646 no .
H93B N8 3.0452 no 2_646
H93B C30 3.4155 no 2_646
H93B C81 3.2907 no 2_646
H93B C82 3.4082 no 2_646
H93B H32 3.4559 no 2_646
H93B H81 2.7099 no 2_646
H93B H82 2.9502 no 2_646
H93B H94B 2.8968 no .
H93B H97D 3.3484 no .
H96A Cl8 3.2763 no 2_645
H96A C55 3.2982 no 2_645
H96A C56 3.5337 no 2_645
H96A C63 3.3001 no 1_456
H96A C68 3.2383 no 1_456
H96A H55 2.8459 no 2_645
H96A H61 3.0764 no 2_645
H96B C61 2.9806 no 2_645
H96B C65 3.4923 no 1_456
H96B C66 3.2126 no 1_456
H96B C67 3.1963 no 1_456
H96B C68 3.4661 no 1_456
H96B C82 3.5319 no 2_646
H96B H61 2.1436 no 2_645
H96B H66 3.5509 no 1_456
H96B H67 3.5267 no 1_456
H96B H82 3.1402 no 2_646
H94A Cl1 3.1094 no 2_646
H94A C2 3.4297 no 2_646
H94A C77 3.3761 no .
H94A C78 3.2068 no .
H94A H77 3.2194 no .
H94A H78 2.9156 no .
H94B Cl1 3.5888 no 2_646
H94B C4 3.5824 no 2_646
H94B C31 3.4124 no 2_646
H94B C32 3.5736 no 2_646
H94B H81 3.0594 no 2_646
H94B H93B 2.8968 no .
H95A Cl11 3.0769 no 1_456
H95A C63 3.3141 no 1_456
H95A C64 2.6266 no 1_456
H95A C65 2.6674 no 1_456
H95A C66 3.3313 no 1_456
H95A H65 2.8258 no 1_456
H95A H81 3.3658 no 2_646
H95B Cl8 3.5581 no 2_645
H95B Cl11 3.3832 no 1_456
H95B C63 3.5523 no 1_456
H95B C64 3.3074 no 1_456
H95B H78 2.9886 no .
H97A Cl10 3.1240 no 2_645
H97A C61 3.2375 no 2_645
H97A C62 3.2944 no 2_645
H97A H61 2.9552 no 2_645
H97B Cl8 3.3849 no 2_645
H97B H11 3.5131 no 2_645
H97B H79 3.4508 no .
H94C Cl3 3.5883 no 2_646
H94C O2 3.5421 no 2_646
H94C C1 3.5287 no 2_646
H94C C2 3.0910 no 2_646
H94C C3 3.0622 no 2_646
H94C C4 3.4155 no 2_646
H94C C78 3.5551 no .
H94C H3 3.3484 no 2_646
H94C H77 3.3601 no .
H94C H78 3.1050 no .
H94D Cl11 2.9869 no 1_456
H94D C3 3.0854 no 2_646
H94D C4 3.0257 no 2_646
H94D C5 3.3090 no 2_646
H94D C64 3.1162 no 1_456
H94D C65 3.2148 no 1_456
H94D H3 3.1923 no 2_646
H94D H65 3.1013 no 1_456
H94D H81 3.4408 no 2_646
H95C Cl8 2.8384 no 2_645
H95C C78 2.9786 no .
H95C H78 2.1818 no .
H95C H79 3.5556 no .
H95D Cl8 3.5225 no 2_645
H95D Cl11 3.1693 no 1_456
H95D O6 3.0167 no 1_456
H95D C63 2.7048 no 1_456
H95D C64 2.6741 no 1_456
H95D C65 3.3064 no 1_456
H95D C68 3.3264 no 1_456
H96C Cl8 3.5346 no 2_645
H96C C55 3.5951 no 2_645
H96C C61 3.3333 no 2_645
H96C H55 3.3375 no 2_645
H96C H61 2.8069 no 2_645
H96D Cl8 3.5418 no 2_645
H96D H78 3.4937 no .
H96D H79 3.5331 no .
H97C Cl10 3.2581 no 2_645
H97C C61 3.2207 no 2_645
H97C C66 3.5044 no 1_456
H97C C81 3.2091 no 2_646
H97C C82 2.7080 no 2_646
H97C H61 2.4206 no 2_645
H97C H66 3.5950 no 1_456
H97C H81 3.0989 no 2_646
H97C H82 2.1825 no 2_646
H97D Cl10 2.9857 no 2_645
H97D O10 2.8483 no .
H97D C82 3.5708 no 2_646
H97D C90 3.4193 no .
H97D H61 3.3367 no 2_645
H97D H82 2.7324 no 2_646
H97D H90A 2.9777 no .
H97D H93B 3.3484 no .

loop_
_geom_torsion_atom_site_label_1
_geom_torsion_atom_site_label_2
_geom_torsion_atom_site_label_3
_geom_torsion_atom_site_label_4
_geom_torsion
_geom_torsion_publ_flag
N1 Zn1 N3 C6 11.19(19) no
N1 Zn1 N3 C13 -168.36(19) no
N3 Zn1 N1 C5 -15.55(19) no
N3 Zn1 N1 C30 176.38(19) no
N1 Zn1 N5 C14 95.9(3) no
N1 Zn1 N5 C21 -93.8(3) no
N5 Zn1 N1 C5 -95.2(3) no
N5 Zn1 N1 C30 96.8(3) no
N1 Zn1 N7 C22 177.3(2) no
N1 Zn1 N7 C29 -24.31(18) no
N7 Zn1 N1 C5 -170.72(19) no
N7 Zn1 N1 C30 21.20(19) no
N1 Zn1 N9 C81 15.47(18) no
N1 Zn1 N9 C85 -179.58(16) no
N9 Zn1 N1 C5 95.56(19) no
N9 Zn1 N1 C30 -72.52(19) no
N3 Zn1 N5 C14 16.41(19) no
N3 Zn1 N5 C21 -173.31(19) no
N5 Zn1 N3 C6 167.36(19) no
N5 Zn1 N3 C13 -12.19(19) no
N3 Zn1 N7 C22 99.5(3) no
N3 Zn1 N7 C29 -102.2(3) no
N7 Zn1 N3 C6 88.9(3) no
N7 Zn1 N3 C13 -90.7(3) no
N3 Zn1 N9 C81 107.85(17) no
N3 Zn1 N9 C85 -87.21(18) no
N9 Zn1 N3 C6 -91.61(19) no
N9 Zn1 N3 C13 88.84(19) no
N5 Zn1 N7 C22 20.76(19) no
N5 Zn1 N7 C29 179.15(19) no
N7 Zn1 N5 C14 171.52(19) no
N7 Zn1 N5 C21 -18.21(19) no
N5 Zn1 N9 C81 -160.07(16) no
N5 Zn1 N9 C85 4.88(19) no
N9 Zn1 N5 C14 -94.70(19) no
N9 Zn1 N5 C21 75.58(19) no
N7 Zn1 N9 C81 -72.37(17) no
N7 Zn1 N9 C85 92.57(18) no
N9 Zn1 N7 C22 -80.06(19) no
N9 Zn1 N7 C29 78.32(19) no
C1 O1 C33 C34 85.3(4) no
C1 O1 C33 C38 -99.3(3) no
C33 O1 C1 C2 -170.0(3) no
C33 O1 C1 C32 11.0(4) no
C2 O2 C39 C40 -102.5(3) no
C2 O2 C39 C44 79.7(4) no
C39 O2 C2 C1 -142.9(3) no
C39 O2 C2 C3 39.0(4) no
C9 O3 C45 C46 84.2(4) no
C9 O3 C45 C50 -99.4(4) no
C45 O3 C9 C8 -9.7(5) no
C45 O3 C9 C10 170.5(3) no
C10 O4 C51 C52 -64.8(4) no
C10 O4 C51 C56 123.0(3) no
C51 O4 C10 C9 159.4(3) no
C51 O4 C10 C11 -22.1(5) no
C17 O5 C57 C58 100.2(4) no
C17 O5 C57 C62 -85.5(4) no
C57 O5 C17 C16 -14.4(5) no
C57 O5 C17 C18 166.0(3) no
C18 O6 C63 C64 -92.6(4) no
C18 O6 C63 C68 90.3(4) no
C63 O6 C18 C17 170.0(3) no
C63 O6 C18 C19 -9.3(5) no
C25 O7 C69 C70 92.8(4) no
C25 O7 C69 C74 -90.5(4) no
C69 O7 C25 C24 -1.0(5) no
C69 O7 C25 C26 -180.0(3) no
C26 O8 C75 C76 -106.9(3) no
C26 O8 C75 C80 79.0(4) no
C75 O8 C26 C25 -171.2(3) no
C75 O8 C26 C27 9.6(5) no
C86 O9 C89 C88 39.2(5) no
C89 O9 C86 C87 -38.0(6) no
C90 O10 C93 C92 9.5(12) no
C93 O10 C90 C91 -10.0(12) no
C94a O11a C97a C96a 21(3) no
C97a O11a C94a C95a -6(3) no
C94 O11 C97 C96 -9(3) no
C97 O11 C94 C95 -5(3) no
Zn1 N1 C5 N2 14.0(4) no
Zn1 N1 C5 C4 -168.22(15) no
Zn1 N1 C30 N8 -12.1(4) no
Zn1 N1 C30 C31 169.12(15) no
C5 N1 C30 N8 178.1(3) no
C5 N1 C30 C31 -0.7(3) no
C30 N1 C5 N2 -176.3(3) no
C30 N1 C5 C4 1.5(3) no
C5 N2 C6 N3 -4.3(5) no
C5 N2 C6 C7 173.5(3) no
C6 N2 C5 N1 -1.1(5) no
C6 N2 C5 C4 -178.6(3) no
Zn1 N3 C6 N2 -4.0(4) no
Zn1 N3 C6 C7 177.99(15) no
Zn1 N3 C13 N4 3.3(4) no
Zn1 N3 C13 C12 -178.94(15) no
C6 N3 C13 N4 -176.3(3) no
C6 N3 C13 C12 1.4(3) no
C13 N3 C6 N2 175.6(3) no
C13 N3 C6 C7 -2.4(3) no
C13 N4 C14 N5 -1.8(5) no
C13 N4 C14 C15 174.8(3) no
C14 N4 C13 N3 7.2(5) no
C14 N4 C13 C12 -170.3(3) no
Zn1 N5 C14 N4 -13.2(4) no
Zn1 N5 C14 C15 169.83(14) no
Zn1 N5 C21 N6 10.4(5) no
Zn1 N5 C21 C20 -170.59(15) no
C14 N5 C21 N6 -178.1(3) no
C14 N5 C21 C20 1.0(3) no
C21 N5 C14 N4 175.2(3) no
C21 N5 C14 C15 -1.8(3) no
C21 N6 C22 N7 0.1(5) no
C21 N6 C22 C23 -178.5(3) no
C22 N6 C21 N5 3.4(5) no
C22 N6 C21 C20 -175.5(3) no
Zn1 N7 C22 N6 -16.4(5) no
Zn1 N7 C22 C23 162.30(16) no
Zn1 N7 C29 N8 19.3(4) no
Zn1 N7 C29 C28 -161.48(15) no
C22 N7 C29 N8 -179.5(3) no
C22 N7 C29 C28 -0.2(3) no
C29 N7 C22 N6 -177.5(3) no
C29 N7 C22 C23 1.2(3) no
C29 N8 C30 N1 -3.7(5) no
C29 N8 C30 C31 174.8(3) no
C30 N8 C29 N7 -0.4(5) no
C30 N8 C29 C28 -179.5(3) no
Zn1 N9 C81 C82 167.1(3) no
Zn1 N9 C85 C84 -168.60(18) no
C81 N9 C85 C84 -3.3(5) no
C85 N9 C81 C82 1.4(5) no
O1 C1 C2 O2 5.6(4) no
O1 C1 C2 C3 -176.4(3) no
O1 C1 C32 C31 178.0(3) no
C2 C1 C32 C31 -0.9(4) no
C32 C1 C2 O2 -175.5(3) no
C32 C1 C2 C3 2.6(5) no
O2 C2 C3 C4 176.2(3) no
C1 C2 C3 C4 -1.8(4) no
C2 C3 C4 C5 -179.5(3) no
C2 C3 C4 C31 -0.6(4) no
C3 C4 C5 N1 177.3(3) no
C3 C4 C5 N2 -4.8(5) no
C3 C4 C31 C30 -177.9(3) no
C3 C4 C31 C32 2.3(5) no
C5 C4 C31 C30 1.3(3) no
C5 C4 C31 C32 -178.6(3) no
C31 C4 C5 N1 -1.7(3) no
C31 C4 C5 N2 176.2(3) no
N2 C6 C7 C8 2.7(5) no
N2 C6 C7 C12 -175.6(3) no
N3 C6 C7 C8 -179.3(3) no
N3 C6 C7 C12 2.4(3) no
C6 C7 C8 C9 -176.8(3) no
C6 C7 C12 C11 175.7(3) no
C6 C7 C12 C13 -1.5(3) no
C8 C7 C12 C11 -2.8(5) no
C8 C7 C12 C13 180.0(3) no
C12 C7 C8 C9 1.2(5) no
C7 C8 C9 O3 -178.6(3) no
C7 C8 C9 C10 1.1(5) no
O3 C9 C10 O4 -3.8(4) no
O3 C9 C10 C11 177.6(3) no
C8 C9 C10 O4 176.5(3) no
C8 C9 C10 C11 -2.1(5) no
O4 C10 C11 C12 -177.8(3) no
C9 C10 C11 C12 0.6(5) no
C10 C11 C12 C7 1.7(5) no
C10 C11 C12 C13 178.2(3) no
C7 C12 C13 N3 0.1(4) no
C7 C12 C13 N4 178.0(3) no
C11 C12 C13 N3 -176.8(3) no
C11 C12 C13 N4 1.1(5) no
N4 C14 C15 C16 4.4(5) no
N4 C14 C15 C20 -175.2(3) no
N5 C14 C15 C16 -178.4(3) no
N5 C14 C15 C20 2.0(3) no
C14 C15 C16 C17 -178.4(3) no
C14 C15 C20 C19 177.6(3) no
C14 C15 C20 C21 -1.3(3) no
C16 C15 C20 C19 -2.0(5) no
C16 C15 C20 C21 179.0(3) no
C20 C15 C16 C17 1.1(5) no
C15 C16 C17 O5 -177.9(3) no
C15 C16 C17 C18 1.7(5) no
O5 C17 C18 O6 -3.5(4) no
O5 C17 C18 C19 175.8(3) no
C16 C17 C18 O6 176.8(3) no
C16 C17 C18 C19 -3.8(5) no
O6 C18 C19 C20 -177.9(3) no
C17 C18 C19 C20 2.9(5) no
C18 C19 C20 C15 -0.0(5) no
C18 C19 C20 C21 178.7(3) no
C15 C20 C21 N5 0.3(3) no
C15 C20 C21 N6 179.4(3) no
C19 C20 C21 N5 -178.5(3) no
C19 C20 C21 N6 0.6(5) no
N6 C22 C23 C24 -0.5(6) no
N6 C22 C23 C28 177.1(3) no
N7 C22 C23 C24 -179.3(3) no
N7 C22 C23 C28 -1.7(4) no
C22 C23 C24 C25 175.0(3) no
C22 C23 C28 C27 -176.0(3) no
C22 C23 C28 C29 1.5(3) no
C24 C23 C28 C27 1.9(5) no
C24 C23 C28 C29 179.4(3) no
C28 C23 C24 C25 -2.3(5) no
C23 C24 C25 O7 -178.4(3) no
C23 C24 C25 C26 0.5(5) no
O7 C25 C26 O8 1.6(4) no
O7 C25 C26 C27 -179.1(3) no
C24 C25 C26 O8 -177.4(3) no
C24 C25 C26 C27 1.9(5) no
O8 C26 C27 C28 176.9(3) no
C25 C26 C27 C28 -2.3(5) no
C26 C27 C28 C23 0.5(5) no
C26 C27 C28 C29 -176.4(3) no
C23 C28 C29 N7 -0.9(4) no
C23 C28 C29 N8 178.4(3) no
C27 C28 C29 N7 176.3(3) no
C27 C28 C29 N8 -4.4(5) no
N1 C30 C31 C4 -0.4(3) no
N1 C30 C31 C32 179.4(3) no
N8 C30 C31 C4 -179.2(3) no
N8 C30 C31 C32 0.6(5) no
C4 C31 C32 C1 -1.4(4) no
C30 C31 C32 C1 178.7(3) no
O1 C33 C34 Cl1 -3.4(5) no
O1 C33 C34 C35 176.6(3) no
O1 C33 C38 Cl2 3.9(5) no
O1 C33 C38 C37 -176.4(3) no
C34 C33 C38 Cl2 179.3(3) no
C34 C33 C38 C37 -1.0(5) no
C38 C33 C34 Cl1 -178.9(3) no
C38 C33 C34 C35 1.1(5) no
Cl1 C34 C35 C36 179.0(3) no
C33 C34 C35 C36 -1.0(6) no
C34 C35 C36 C37 0.7(6) no
C35 C36 C37 C38 -0.6(6) no
C36 C37 C38 Cl2 -179.6(3) no
C36 C37 C38 C33 0.7(6) no
O2 C39 C40 Cl3 6.2(5) no
O2 C39 C40 C41 -175.6(3) no
O2 C39 C44 Cl4 -6.1(5) no
O2 C39 C44 C43 174.3(3) no
C40 C39 C44 Cl4 176.0(3) no
C40 C39 C44 C43 -3.5(6) no
C44 C39 C40 Cl3 -175.9(3) no
C44 C39 C40 C41 2.2(5) no
Cl3 C40 C41 C42 177.9(3) no
C39 C40 C41 C42 -0.2(7) no
C40 C41 C42 C43 -0.5(8) no
C41 C42 C43 C44 -0.7(9) no
C42 C43 C44 Cl4 -176.7(4) no
C42 C43 C44 C39 2.8(7) no
O3 C45 C46 Cl5 0.5(5) no
O3 C45 C46 C47 178.9(3) no
O3 C45 C50 Cl6 0.4(5) no
O3 C45 C50 C49 -178.6(3) no
C46 C45 C50 Cl6 176.9(3) no
C46 C45 C50 C49 -2.1(5) no
C50 C45 C46 Cl5 -175.9(3) no
C50 C45 C46 C47 2.4(6) no
Cl5 C46 C47 C48 177.8(4) no
C45 C46 C47 C48 -0.5(7) no
C46 C47 C48 C49 -1.8(8) no
C47 C48 C49 C50 2.1(8) no
C48 C49 C50 Cl6 -179.1(4) no
C48 C49 C50 C45 -0.2(7) no
O4 C51 C52 Cl7 3.1(5) no
O4 C51 C52 C53 -175.5(3) no
O4 C51 C56 Cl8 -4.5(5) no
O4 C51 C56 C55 175.2(3) no
C52 C51 C56 Cl8 -176.9(3) no
C52 C51 C56 C55 2.8(6) no
C56 C51 C52 Cl7 175.3(4) no
C56 C51 C52 C53 -3.4(6) no
Cl7 C52 C53 C54 -176.9(3) no
C51 C52 C53 C54 1.8(7) no
C52 C53 C54 C55 0.5(9) no
C53 C54 C55 C56 -1.2(10) no
C54 C55 C56 Cl8 179.1(5) no
C54 C55 C56 C51 -0.5(9) no
O5 C57 C58 Cl9 -4.7(5) no
O5 C57 C58 C59 175.9(3) no
O5 C57 C62 Cl10 4.7(5) no
O5 C57 C62 C61 -176.0(3) no
C58 C57 C62 Cl10 179.1(3) no
C58 C57 C62 C61 -1.6(5) no
C62 C57 C58 Cl9 -179.1(3) no
C62 C57 C58 C59 1.6(5) no
Cl9 C58 C59 C60 179.3(3) no
C57 C58 C59 C60 -1.4(6) no
C58 C59 C60 C61 1.2(8) no
C59 C60 C61 C62 -1.2(8) no
C60 C61 C62 Cl10 -179.3(4) no
C60 C61 C62 C57 1.4(7) no
O6 C63 C64 Cl11 1.7(6) no
O6 C63 C64 C65 -178.7(4) no
O6 C63 C68 Cl12 -4.6(6) no
O6 C63 C68 C67 177.7(3) no
C64 C63 C68 Cl12 178.3(4) no
C64 C63 C68 C67 0.6(6) no
C68 C63 C64 Cl11 178.8(4) no
C68 C63 C64 C65 -1.6(7) no
Cl11 C64 C65 C66 -178.7(4) no
C63 C64 C65 C66 1.7(8) no
C64 C65 C66 C67 -0.9(9) no
C65 C66 C67 C68 -0.1(8) no
C66 C67 C68 Cl12 -177.4(4) no
C66 C67 C68 C63 0.3(7) no
O7 C69 C70 Cl13 -2.8(5) no
O7 C69 C70 C71 176.3(3) no
O7 C69 C74 Cl14 3.1(5) no
O7 C69 C74 C73 -177.1(3) no
C70 C69 C74 Cl14 179.8(3) no
C70 C69 C74 C73 -0.4(5) no
C74 C69 C70 Cl13 -179.6(3) no
C74 C69 C70 C71 -0.5(5) no
Cl13 C70 C71 C72 -179.7(3) no
C69 C70 C71 C72 1.2(6) no
C70 C71 C72 C73 -1.0(7) no
C71 C72 C73 C74 0.2(7) no
C72 C73 C74 Cl14 -179.7(4) no
C72 C73 C74 C69 0.5(6) no
O8 C75 C76 Cl15 3.7(5) no
O8 C75 C76 C77 -175.3(3) no
O8 C75 C80 Cl16 -3.0(5) no
O8 C75 C80 C79 176.1(3) no
C76 C75 C80 Cl16 -177.1(3) no
C76 C75 C80 C79 2.0(5) no
C80 C75 C76 Cl15 178.0(3) no
C80 C75 C76 C77 -1.1(5) no
Cl15 C76 C77 C78 -179.5(3) no
C75 C76 C77 C78 -0.5(6) no
C76 C77 C78 C79 1.1(7) no
C77 C78 C79 C80 -0.2(7) no
C78 C79 C80 Cl16 177.7(4) no
C78 C79 C80 C75 -1.4(6) no
N9 C81 C82 C83 1.3(7) no
C81 C82 C83 C84 -2.2(7) no
C82 C83 C84 C85 0.5(6) no
C83 C84 C85 N9 2.4(5) no
O9 C86 C87 C88 20.9(6) no
C86 C87 C88 C89 2.2(6) no
C87 C88 C89 O9 -25.1(6) no
O10 C90 C91 C92 6.6(11) no
C90 C91 C92 C93 -1.1(10) no
C91 C92 C93 O10 -5.0(12) no
O11 C94 C95 C96 18(3) no
O11a C94a C95a C96a -12(3) no
C94 C95 C96 C97 -23(3) no
C94a C95a C96a C97a 23(3) no
C95a C96a C97a O11a -27(3) no
O11 C97 C96 C95 20(3) no

loop_
_platon_squeeze_void_nr
_platon_squeeze_void_average_x
_platon_squeeze_void_average_y
_platon_squeeze_void_average_z
_platon_squeeze_void_volume
_platon_squeeze_void_count_electrons
_platon_squeeze_void_content
1 0.038 0.806 0.047 40 4 ' '
2 -0.002 0.222 0.344 16 1 ' '
3 0.002 0.722 0.656 16 1 ' '
4 -0.039 0.306 0.953 40 4 ' '
5 0.171 0.109 0.317 12 1 ' '
6 0.215 0.407 0.611 8 2 ' '
7 0.461 0.380 0.949 54 8 ' '
8 0.538 0.880 0.051 54 8 ' '
9 0.785 0.907 0.389 8 2 ' '
10 0.829 0.609 0.683 12 1 ' '
